data_7161175
loop_
_publ_author_name
'Marchenko, Sergey S.'
'Sokha, Samita J.'
'Demidov, Oleg P.'
'Chernyshev, Anatoly V.'
'Metelitsa, Anatoly V.'
'Brig, Sergei S.'
'Prolomov, Ilya V.'
'Medvedev, Michael'
'Gulevskaya, Anna V.'

_publ_section_title
;
 Azine-fused [6]carbohelicenes: synthesis, crystal structure,
 stereoisomerism and optical properties
;
_journal_name_full 'Organic &amp; Biomolecular Chemistry'
_journal_paper_doi 10.1039/D6OB00620E
_journal_year 2026
_chemical_formula_moiety 'C39 H24 N2'
_chemical_formula_sum 'C39 H24 N2'
_chemical_formula_weight 520.60
_chemical_melting_point 516.5(5)
_chemical_name_systematic 20-(p-Tolyl)naphtho[2,1-a]phenanthro[4,3-c]phenazine
_space_group_crystal_system triclinic
_space_group_IT_number 2
_space_group_name_Hall '-P 1'
_space_group_name_H-M_alt 'P -1'
_atom_sites_solution_hydrogens geom
_atom_sites_solution_primary dual
_audit_creation_date 2025-04-23
_audit_creation_method
;
Olex2 1.5
(compiled 2025.03.04 svn.red2d20d0 for OlexSys, GUI svn.r7188)
;
_audit_update_record
;
2026-04-09 deposited with the CCDC.	2026-05-19 downloaded from the CCDC.
;
_cell_angle_alpha 106.9620(10)
_cell_angle_beta 92.9770(10)
_cell_angle_gamma 94.0390(10)
_cell_formula_units_Z 8
_cell_length_a 7.22270(10)
_cell_length_b 25.4579(3)
_cell_length_c 30.8912(4)
_cell_measurement_reflns_used 46051
_cell_measurement_temperature 100.00(11)
_cell_measurement_theta_max 76.0500
_cell_measurement_theta_min 2.9960
_cell_volume 5403.86(12)
_computing_cell_refinement 'CrysAlisPro 1.171.43.90 (Rigaku OD, 2023)'
_computing_data_collection 'CrysAlisPro system (CCD 43.90 64-bit (release 15-09-2023))'
_computing_data_reduction 'CrysAlisPro 1.171.43.90 (Rigaku OD, 2023)'
_computing_molecular_graphics 'Olex2 1.5 (Dolomanov et al., 2009)'
_computing_publication_material 'Olex2 1.5 (Dolomanov et al., 2009)'
_computing_structure_refinement 'SHELXL 2019/2 (Sheldrick, 2015)'
_computing_structure_solution 'SHELXT 2018/2 (Sheldrick, 2018)'
_diffrn_ambient_environment N~2~
_diffrn_ambient_temperature 100.00(11)
_diffrn_detector 'CCD plate'
_diffrn_detector_area_resol_mean 5.2529
_diffrn_detector_type AtlasS2
_diffrn_measured_fraction_theta_full 0.999
_diffrn_measured_fraction_theta_max 0.990
_diffrn_measurement_details
;
List of Runs (angles in degrees, time in seconds):

  # Type    Start    End  Width  t~exp~   \w     \q     \k     \f   Frames
#--------------------------------------------------------------------------
  1  \w    -50.00  15.00   1.00    2.00    --  -41.35  95.00-108.00   65
  2  \w     26.00  65.00   1.00    2.00    --   41.35 -95.00 141.00   39
  3  \w    105.00 146.00   1.00    8.00    --  112.00  95.00-108.00   41
  4  \w     65.00 103.00   1.00    8.00    --  112.00 -95.00 141.00   38
  5  \w    -65.00 -17.00   1.00    2.00    --  -41.35 -38.00 150.00   48
  6  \w   -115.00 -79.00   1.00    2.00    --  -41.35 -38.00 150.00   36
  7  \w     24.00 116.00   1.00    2.00    --   41.35  38.00  30.00   92
  8  \w     40.00  84.00   1.00    2.00    --   41.35-125.00  60.00   44
  9  \w     18.00  69.00   1.00    2.00    --   41.35 -77.00-150.00   51
 10  \w     27.00 116.00   1.00    2.00    --   41.35  38.00 120.00   89
 11  \w     83.00 129.00   1.00    8.00    --  112.00  61.00 -60.00   46
 12  \w     58.00 106.00   1.00    8.00    --  112.00-111.00 120.00   48
 13  \w     37.00  72.00   1.00    8.00    --  112.00 -77.00 -60.00   35
 14  \w     79.00 109.00   1.00    8.00    --  112.00-111.00 -60.00   30
 15  \w     39.00  65.00   1.00    8.00    --  112.00-111.00   0.00   26
 16  \w     83.00 109.00   1.00    8.00    --  112.00-111.00-150.00   26
 17  \w     86.00 115.00   1.00    8.00    --  112.00  61.00-120.00   29
 18  \w     60.00 105.00   1.00    8.00    --  112.00-111.00  30.00   45
 19  \w     39.00  64.00   1.00    8.00    --  112.00-111.00 -60.00   25
 20  \w     53.00  80.00   1.00    8.00    --  112.00-111.00-120.00   27
 21  \w     43.00  69.00   1.00    8.00    --  112.00 -61.00-150.00   26
 22  \w    104.00 138.00   1.00    8.00    --  112.00 -84.00 116.82   34
 23  \w     37.00  91.00   1.00    8.00    --  112.00 -30.00  90.00   54
 24  \w     95.00 140.00   1.00    8.00    --  112.00 -30.00  90.00   45
 25  \w     72.00 100.00   1.00    8.00    --  112.00 -95.00-150.00   28
 26  \w     73.00 109.00   1.00    8.00    --  112.00-111.00  90.00   36
 27  \w     76.00 113.00   1.00    8.00    --  112.00 -77.00 120.00   37
 28  \w     75.00 109.00   1.00    8.00    --  112.00-111.00   0.00   34
 29  \w    103.00 167.00   1.00    8.00    --  112.00  77.00 150.00   64
 30  \w     62.00 109.00   1.00    8.00    --  112.00-111.00 150.00   47
 31  \w     76.00 139.00   1.00    8.00    --  112.00 -61.00  90.00   63
 32  \w     49.00 101.00   1.00    8.00    --  112.00 -95.00 -90.00   52
 33  \w     75.00 107.00   1.00    8.00    --  112.00-111.00  60.00   32
 34  \w    118.00 144.00   1.00    8.00    --  112.00  15.00 -30.00   26
 35  \w     32.00  83.00   1.00    8.00    --  112.00 -84.00 116.82   51
 36  \w     66.00 102.00   1.00    8.00    --  112.00 -95.00 -60.00   36
 37  \w     40.00 100.00   1.00    8.00    --  112.00 -65.00  -1.38   60
 38  \w     39.00  65.00   1.00    8.00    --  112.00 -95.00 -60.00   26
 39  \w     75.00 106.00   1.00    8.00    --  112.00-111.00 -90.00   31
 40  \w    103.00 129.00   1.00    8.00    --  112.00 -45.00  90.00   26
 41  \w    129.00 178.00   1.00    8.00    --  112.00  61.00-150.00   49
 42  \w    105.00 132.00   1.00    8.00    --  112.00  15.00  60.00   27
 43  \w    153.00 178.00   1.00    8.00    --  112.00  15.00  60.00   25
 44  \w     42.00  68.00   1.00    8.00    --  112.00 -61.00 -60.00   26
 45  \w     93.00 119.00   1.00    8.00    --  112.00 -61.00 -60.00   26
 46  \w     31.00  56.00   1.00    8.00    --  112.00 -95.00-150.00   25
 47  \w     43.00  72.00   1.00    8.00    --  112.00-111.00 -90.00   29
 48  \w    115.00 177.00   1.00    8.00    --  112.00  45.00  60.00   62
 49  \w    123.00 169.00   1.00    8.00    --  112.00  77.00   0.00   46
 50  \w     39.00  87.00   1.00    8.00    --  112.00 -45.00  30.00   48
 51  \w    142.00 168.00   1.00    8.00    --  112.00  61.00 -60.00   26
 52  \w     37.00  74.00   1.00    8.00    --  112.00 -77.00 -30.00   37
 53  \w     77.00 117.00   1.00    8.00    --  112.00 -26.00 -91.62   40
 54  \w     66.00  91.00   1.00    8.00    --  112.00  15.00 -90.00   25
 55  \w    152.00 177.00   1.00    8.00    --  112.00  15.00 -90.00   25
 56  \w    112.00 138.00   1.00    8.00    --  112.00 111.00 120.00   26
 57  \w    104.00 129.00   1.00    8.00    --  112.00  77.00 -90.00   25
 58  \w     38.00  63.00   1.00    8.00    --  112.00 -95.00   0.00   25
 59  \w     75.00 102.00   1.00    8.00    --  112.00 -95.00   0.00   27
 60  \w     55.00  80.00   1.00    8.00    --  112.00 -95.00  90.00   25
 61  \w     63.00 100.00   1.00    8.00    --  112.00 178.00-150.00   37
 62  \w    118.00 144.00   1.00    8.00    --  112.00  45.00  90.00   26
 63  \w     84.00 109.00   1.00    8.00    --  112.00  61.00 -30.00   25
 64  \w    140.00 166.00   1.00    8.00    --  112.00  61.00 -30.00   26
 65  \w     87.00 136.00   1.00    8.00    --  112.00  61.00  30.00   49
 66  \w    141.00 175.00   1.00    8.00    --  112.00  61.00  30.00   34
 67  \w     96.00 129.00   1.00    8.00    --  112.00 -77.00 -60.00   33
 68  \w     40.00  66.00   1.00    8.00    --  112.00 -61.00  30.00   26
 69  \w     90.00 115.00   1.00    8.00    --  112.00 -61.00  30.00   25
 70  \w     96.00 133.00   1.00    8.00    --  112.00 -63.00  72.54   37
 71  \w    152.00 178.00   1.00    8.00    --  112.00  30.00   0.00   26
 72  \w     83.00 109.00   1.00    8.00    --  112.00 -88.00  27.28   26
 73  \w     66.00 100.00   1.00    8.00    --  112.00 -15.00   0.00   34
 74  \w    116.00 145.00   1.00    8.00    --  112.00 -15.00   0.00   29
 75  \w     85.00 137.00   1.00    8.00    --  112.00  30.00   0.00   52
;
_diffrn_measurement_device 'four-circle diffractometer'
_diffrn_measurement_device_type 'SuperNova, Dual, Cu at home/near, AtlasS2'
_diffrn_measurement_method '\w scans'
_diffrn_orient_matrix_type 'CrysAlisPro convention (1999,Acta A55,543-557)'
_diffrn_orient_matrix_UB_11 -0.0793190000
_diffrn_orient_matrix_UB_12 0.0171965000
_diffrn_orient_matrix_UB_13 0.0469357000
_diffrn_orient_matrix_UB_21 0.1020651000
_diffrn_orient_matrix_UB_22 -0.0446757000
_diffrn_orient_matrix_UB_23 0.0134883000
_diffrn_orient_matrix_UB_31 0.1711069000
_diffrn_orient_matrix_UB_32 0.0417535000
_diffrn_orient_matrix_UB_33 0.0186900000
_diffrn_radiation_monochromator mirror
_diffrn_radiation_probe x-ray
_diffrn_radiation_type 'Cu K\a'
_diffrn_radiation_wavelength 1.54184
_diffrn_reflns_av_R_equivalents 0.0280
_diffrn_reflns_av_unetI/netI 0.0264
_diffrn_reflns_Laue_measured_fraction_full 0.999
_diffrn_reflns_Laue_measured_fraction_max 0.990
_diffrn_reflns_limit_h_max 9
_diffrn_reflns_limit_h_min -8
_diffrn_reflns_limit_k_max 32
_diffrn_reflns_limit_k_min -31
_diffrn_reflns_limit_l_max 38
_diffrn_reflns_limit_l_min -38
_diffrn_reflns_number 93542
_diffrn_reflns_point_group_measured_fraction_full 0.999
_diffrn_reflns_point_group_measured_fraction_max 0.990
_diffrn_reflns_theta_full 67.684
_diffrn_reflns_theta_max 76.348
_diffrn_reflns_theta_min 2.681
_diffrn_source 'micro-focus sealed X-ray tube'
_diffrn_source_type 'SuperNova (Cu) X-ray Source'
_exptl_absorpt_coefficient_mu 0.573
_exptl_absorpt_correction_T_max 1.000
_exptl_absorpt_correction_T_min 0.459
_exptl_absorpt_correction_type gaussian
_exptl_absorpt_process_details
;
CrysAlisPro 1.171.43.90 (Rigaku Oxford Diffraction, 2023)
Numerical absorption correction based on gaussian integration over
a multifaceted crystal model
Empirical absorption correction using spherical harmonics,
implemented in SCALE3 ABSPACK scaling algorithm.
;
_exptl_crystal_colour yellow
_exptl_crystal_colour_primary yellow
_exptl_crystal_density_diffrn 1.280
_exptl_crystal_description prism
_exptl_crystal_F_000 2176
_exptl_crystal_recrystallization_method 'Vapour deposition'
_exptl_crystal_size_max 0.39
_exptl_crystal_size_mid 0.18
_exptl_crystal_size_min 0.14
_refine_diff_density_max 0.228
_refine_diff_density_min -0.213
_refine_diff_density_rms 0.038
_refine_ls_extinction_method none
_refine_ls_goodness_of_fit_ref 1.044
_refine_ls_hydrogen_treatment constr
_refine_ls_matrix_type full
_refine_ls_number_parameters 1592
_refine_ls_number_reflns 22404
_refine_ls_number_restraints 226
_refine_ls_restrained_S_all 1.041
_refine_ls_R_factor_all 0.0455
_refine_ls_R_factor_gt 0.0410
_refine_ls_shift/su_max 0.001
_refine_ls_shift/su_mean 0.000
_refine_ls_structure_factor_coef Fsqd
_refine_ls_weighting_details 'w=1/[\s^2^(Fo^2^)+(0.0436P)^2^+1.9277P] where P=(Fo^2^+2Fc^2^)/3'
_refine_ls_weighting_scheme calc
_refine_ls_wR_factor_gt 0.1005
_refine_ls_wR_factor_ref 0.1036
_reflns_Friedel_coverage 0.000
_reflns_number_gt 20299
_reflns_number_total 22404
_reflns_threshold_expression 'I > 2\s(I)'
_cod_data_source_file d6ob00620e2.cif
_cod_data_source_block d_59_100_autored
_cod_depositor_comments
;
The following automatic conversions were performed:

data item '_chemical_melting_point' value '516-517' was changed to
'516.5(5)' -- the average value was taken and precision was
estimated.

Automatic conversion script
Id: cif_fix_values 8170 2020-07-09 18:12:32Z antanas 
;
_cod_database_code 7161175
_shelx_shelxl_version_number 2019/2
_chemical_oxdiff_formula 'C11 H10 N O'
_shelx_space_group_comment
;
The symmetry employed for this shelxl refinement is uniquely defined
by the following loop, which should always be used as a source of
symmetry information in preference to the above space-group names.
They are only intended as comments.
;
_cell_oxdiff_angle_alpha 106.9615(10)
_cell_oxdiff_angle_beta 92.9767(9)
_cell_oxdiff_angle_gamma 94.0390(9)
_cell_oxdiff_length_a 7.22273(7)
_cell_oxdiff_length_b 25.4579(3)
_cell_oxdiff_length_c 30.8912(3)
_cell_oxdiff_measurement_reflns_used 46051
_cell_oxdiff_volume 5403.90(10)
_shelx_estimated_absorpt_t_max 0.924
_shelx_estimated_absorpt_t_min 0.808
_olex2_refinement_description
;
1. Fixed Uiso
 At 1.2 times of:
  All C(H) groups, All C(H,H) groups
 At 1.5 times of:
  All C(H,H,H) groups
2. Restrained distances
 C15C-C16C \\sim C15C-C16D
 with sigma of 0.02
 C16C-C17C \\sim C16D-C17C
 with sigma of 0.02
 C16C-C19C \\sim C16D-C19D
 with sigma of 0.02
 C19C-C20C \\sim C19D-C20D
 with sigma of 0.02
 C19C-C24C \\sim C19D-C24D
 with sigma of 0.02
 C20C-C21C \\sim C20D-C21D
 with sigma of 0.02
 C24C-C23C \\sim C24D-C23D
 with sigma of 0.02
 C21C-C22C \\sim C21D-C22D
 with sigma of 0.02
 C23C-C22C \\sim C23D-C22D
 with sigma of 0.02
 C22C-C25C \\sim C22D-C25D
 with sigma of 0.02
 C19A-C20A \\sim C19A-C1
 with sigma of 0.02
 C19A-C24A \\sim C19A-C4
 with sigma of 0.02
 C22A-C23A \\sim C22A-C1A
 with sigma of 0.02
 C22A-C21A \\sim C22A-C1B
 with sigma of 0.02
 C20A-C21A \\sim C1-C1B
 with sigma of 0.02
 C24A-C23A \\sim C4-C1A
 with sigma of 0.02
3. Rigid body (RIGU) restrains
 C16C, C19C, C20C, C24C, C21C, C23C, C22C, C25C, C16D, C19D, C20D, C24D, C21D,
 C23D, C22D, C25D, C16A, C19A, C22A, C25A, C20A, C24A, C23A, C21A, C1, C4, C1A,
 C1B
 with sigma for 1-2 distances of 0.004 and sigma for 1-3 distances of 0.004
4. Others
 Sof(H17A)=Sof(C16D)=Sof(C19D)=Sof(C20D)=Sof(H20D)=Sof(C24D)=Sof(H24D)=
 Sof(C21D)=Sof(H21D)=Sof(C23D)=Sof(H23D)=Sof(C22D)=Sof(C25D)=Sof(H25D)=
 Sof(H25E)=Sof(H25F)=1-FVAR(1)
 Sof(C16C)=Sof(H17C)=Sof(C19C)=Sof(C20C)=Sof(H20C)=Sof(C24C)=Sof(H24C)=
 Sof(C21C)=Sof(H21C)=Sof(C23C)=Sof(H23C)=Sof(C22C)=Sof(C25C)=Sof(H25A)=
 Sof(H25B)=Sof(H25C)=FVAR(1)
 Sof(C1)=Sof(H1)=Sof(C4)=Sof(H4)=Sof(C1A)=Sof(H1A)=Sof(C1B)=Sof(H1B)=1-FVAR(2)
 Sof(C20A)=Sof(H20A)=Sof(C24A)=Sof(H24A)=Sof(C23A)=Sof(H23A)=Sof(C21A)=
 Sof(H21A)=FVAR(2)
5.a Aromatic/amide H refined with riding coordinates:
 C35(H35), C17B(H17D), C30(H30), C41(H41), C40(H40), C41C(H41C), C36(H36),
 C35C(H35C), C17(H17), C40B(H40B), C40C(H40C), C41A(H41A), C35B(H35B), C27(H27),
  C9B(H9B), C41B(H41B), C38(H38), C30B(H30B), C6C(H6C), C26(H26), C6B(H6B),
 C40A(H40A), C26B(H26B), C30C(H30C), C27B(H27B), C17A(H17B), C9C(H9C), C7C(H7C),
  C6A(H6A), C37(H37), C36B(H36B), C9(H9), C17C(H17A), C17C(H17C), C20B(H20B),
 C7B(H7B), C38B(H38B), C36C(H36C), C20(H20), C8A(H8A), C23B(H23B), C7A(H7A),
 C9A(H9A), C24B(H24B), C8B(H8B), C30A(H30A), C21B(H21B), C31B(H31B), C26C(H26C),
  C8C(H8C), C31(H31), C37C(H37C), C38C(H38C), C33B(H33B), C33(H33), C27C(H27C),
 C35A(H35A), C6(H6), C31C(H31C), C33C(H33C), C32B(H32B), C37B(H37B), C20C(H20C),
  C26A(H26A), C21(H21), C24(H24), C8(H8), C32(H32), C7(H7), C27A(H27A),
 C32C(H32C), C23(H23), C24C(H24C), C33A(H33A), C31A(H31A), C38A(H38A),
 C36A(H36A), C21C(H21C), C23C(H23C), C32A(H32A), C37A(H37A), C20A(H20A),
 C24A(H24A), C23A(H23A), C21A(H21A), C20D(H20D), C24D(H24D), C21D(H21D),
 C23D(H23D), C1(H1), C4(H4), C1A(H1A), C1B(H1B)
5.b Idealised Me refined as rotating group:
 C25B(H25J,H25K,H25L), C25(H25M,H25N,H25O), C25A(H25G,H25H,H25I), C25C(H25A,
 H25B,H25C), C25D(H25D,H25E,H25F)
;
_smtbx_masks_void_probe_radius 1.2
_smtbx_masks_void_truncation_radius 1.2
_olex2_submission_special_instructions 'No special instructions were received'
_oxdiff_exptl_absorpt_empirical_details
;
Empirical correction (ABSPACK) includes:
- Absorption correction using spherical harmonics
- Frame scaling
;
_oxdiff_exptl_absorpt_empirical_full_max 2.508
_oxdiff_exptl_absorpt_empirical_full_min 0.708

loop_
_space_group_symop_operation_xyz
'x, y, z'
'-x, -y, -z'

loop_
_atom_site_label
_atom_site_type_symbol
_atom_site_fract_x
_atom_site_fract_y
_atom_site_fract_z
_atom_site_U_iso_or_equiv
_atom_site_adp_type
_atom_site_occupancy
_atom_site_site_symmetry_order
_atom_site_calc_flag
_atom_site_refinement_flags_posn
_atom_site_refinement_flags_adp
_atom_site_refinement_flags_occupancy
_atom_site_disorder_assembly
_atom_site_disorder_group
N1B N 0.74477(13) 0.81952(4) 0.67622(3) 0.02142(19) Uani 1 1 d . . . . .
N4A N 1.00948(14) 0.55063(4) 0.83169(3) 0.0237(2) Uani 1 1 d . . . . .
N4B N 0.91570(14) 0.92510(4) 0.68210(3) 0.0228(2) Uani 1 1 d . . . . .
N4C N 1.37704(14) 0.83244(4) 0.62623(4) 0.0241(2) Uani 1 1 d . . . . .
N1 N 0.66465(14) 0.51132(5) 0.13864(4) 0.0254(2) Uani 1 1 d . . . . .
N4 N 0.48711(14) 0.40408(4) 0.09707(3) 0.0246(2) Uani 1 1 d . . . . .
N1A N 0.88442(14) 0.55053(5) 0.91705(4) 0.0253(2) Uani 1 1 d . . . . .
N1C N 1.24845(14) 0.86202(4) 0.71437(4) 0.0244(2) Uani 1 1 d . . . . .
C13 C 0.48377(15) 0.47706(5) 0.23723(4) 0.0201(2) Uani 1 1 d . . . . .
C34 C 0.40457(15) 0.37913(5) 0.24243(4) 0.0200(2) Uani 1 1 d . . . . .
C14 C 0.44644(16) 0.50839(5) 0.28238(4) 0.0206(2) Uani 1 1 d . . . . .
C11 C 0.40983(15) 0.39664(5) 0.16942(4) 0.0210(2) Uani 1 1 d . . . . .
C18B C 0.82116(15) 0.78552(5) 0.59874(4) 0.0205(2) Uani 1 1 d . . . . .
C35 C 0.47623(16) 0.39040(5) 0.28819(4) 0.0213(2) Uani 1 1 d . . . . .
H35 H 0.537490 0.425713 0.303560 0.026 Uiso 1 1 calc R U . . .
C2C C 1.33328(16) 0.89905(5) 0.69767(4) 0.0227(2) Uani 1 1 d . . . . .
C12 C 0.42719(15) 0.41796(5) 0.21662(4) 0.0197(2) Uani 1 1 d . . . . .
C3 C 0.48963(16) 0.42827(5) 0.14155(4) 0.0220(2) Uani 1 1 d . . . . .
C29B C 1.11253(16) 0.74543(5) 0.49944(4) 0.0227(2) Uani 1 1 d . . . . .
C2B C 0.82025(15) 0.83016(5) 0.64097(4) 0.0203(2) Uani 1 1 d . . . . .
C14B C 0.95402(16) 0.74673(5) 0.52701(4) 0.0216(2) Uani 1 1 d . . . . .
C34B C 0.97099(15) 0.86658(5) 0.52051(4) 0.0229(2) Uani 1 1 d . . . . .
C17B C 0.72871(16) 0.73334(5) 0.59448(4) 0.0223(2) Uani 1 1 d . . . . .
H17D H 0.670129 0.727190 0.619619 0.027 Uiso 1 1 calc R U . . .
C11B C 0.97058(15) 0.89426(5) 0.60300(4) 0.0215(2) Uani 1 1 d . . . . .
C13A C 1.13448(16) 0.68784(5) 0.94577(4) 0.0239(2) Uani 1 1 d . . . . .
C39 C 0.32069(16) 0.32504(5) 0.22017(4) 0.0219(2) Uani 1 1 d . . . . .
C2 C 0.58297(16) 0.48174(5) 0.16263(4) 0.0224(2) Uani 1 1 d . . . . .
C13B C 0.91404(15) 0.79478(5) 0.56240(4) 0.0206(2) Uani 1 1 d . . . . .
C18C C 1.36591(16) 0.95625(5) 0.72600(4) 0.0233(2) Uani 1 1 d . . . . .
C15 C 0.56264(17) 0.55711(5) 0.30461(4) 0.0231(2) Uani 1 1 d . . . . .
C12C C 1.47898(15) 0.98257(5) 0.66051(4) 0.0225(2) Uani 1 1 d . . . . .
C30 C 0.13053(16) 0.45976(5) 0.28242(4) 0.0238(2) Uani 1 1 d . . . . .
H30 H 0.127492 0.443816 0.250460 0.029 Uiso 1 1 calc R U . . .
C41 C 0.32421(16) 0.34249(5) 0.14777(4) 0.0226(2) Uani 1 1 d . . . . .
H41 H 0.303367 0.329915 0.115637 0.027 Uiso 1 1 calc R U . . .
C34C C 1.48654(16) 1.02377(5) 0.63649(4) 0.0238(2) Uani 1 1 d . . . . .
C12B C 0.95727(15) 0.85164(5) 0.56208(4) 0.0210(2) Uani 1 1 d . . . . .
C40 C 0.27225(16) 0.30877(5) 0.17262(4) 0.0237(2) Uani 1 1 d . . . . .
H40 H 0.203503 0.274284 0.158287 0.028 Uiso 1 1 calc R U . . .
C3A C 1.04090(16) 0.59462(5) 0.86788(4) 0.0229(2) Uani 1 1 d . . . . .
C18 C 0.58255(16) 0.50549(5) 0.21167(4) 0.0218(2) Uani 1 1 d . . . . .
C29 C 0.28755(16) 0.49495(5) 0.30559(4) 0.0215(2) Uani 1 1 d . . . . .
C41C C 1.52077(16) 0.91274(5) 0.58884(4) 0.0253(2) Uani 1 1 d . . . . .
H41C H 1.529011 0.875080 0.572768 0.030 Uiso 1 1 calc R U . . .
C28 C 0.28132(17) 0.52117(5) 0.35276(4) 0.0247(2) Uani 1 1 d . . . . .
C10C C 1.22661(16) 0.80909(5) 0.68727(4) 0.0250(2) Uani 1 1 d . . . . .
C19B C 0.59831(17) 0.64025(5) 0.54894(4) 0.0238(2) Uani 1 1 d . . . . .
C39B C 1.04193(16) 0.92102(5) 0.52323(4) 0.0256(2) Uani 1 1 d . . . . .
C16B C 0.72215(16) 0.69140(5) 0.55462(4) 0.0231(2) Uani 1 1 d . . . . .
C11C C 1.47073(15) 0.92726(5) 0.63464(4) 0.0230(2) Uani 1 1 d . . . . .
C5C C 1.29244(16) 0.79425(5) 0.64290(4) 0.0243(2) Uani 1 1 d . . . . .
C10B C 0.75385(16) 0.86155(5) 0.71531(4) 0.0225(2) Uani 1 1 d . . . . .
C18A C 1.01702(16) 0.64359(5) 0.94982(4) 0.0242(2) Uani 1 1 d . . . . .
C5B C 0.84087(16) 0.91457(5) 0.71825(4) 0.0232(2) Uani 1 1 d . . . . .
C36 C 0.45878(18) 0.35131(5) 0.31065(4) 0.0263(2) Uani 1 1 d . . . . .
H36 H 0.511660 0.359458 0.340934 0.032 Uiso 1 1 calc R U . . .
C16 C 0.68552(17) 0.58061(5) 0.27916(4) 0.0243(2) Uani 1 1 d . . . . .
C11A C 1.12886(15) 0.64541(5) 0.86261(4) 0.0232(2) Uani 1 1 d . . . . .
C3C C 1.39790(15) 0.88419(5) 0.65308(4) 0.0226(2) Uani 1 1 d . . . . .
C13C C 1.45935(16) 0.99582(5) 0.70950(4) 0.0227(2) Uani 1 1 d . . . . .
C15B C 0.84034(17) 0.69712(5) 0.52025(4) 0.0231(2) Uani 1 1 d . . . . .
C3B C 0.90624(15) 0.88359(5) 0.64386(4) 0.0209(2) Uani 1 1 d . . . . .
C35C C 1.43809(16) 1.07836(5) 0.65546(4) 0.0261(2) Uani 1 1 d . . . . .
H35C H 1.406001 1.089744 0.686040 0.031 Uiso 1 1 calc R U . . .
C34A C 1.18867(16) 0.74518(5) 0.89064(4) 0.0268(2) Uani 1 1 d . . . . .
C17 C 0.68078(17) 0.55722(5) 0.23311(4) 0.0243(2) Uani 1 1 d . . . . .
H17 H 0.744924 0.576235 0.215285 0.029 Uiso 1 1 calc R U . . .
C39C C 1.52852(16) 1.00794(5) 0.59014(4) 0.0261(2) Uani 1 1 d . . . . .
C40B C 1.07908(16) 0.96133(5) 0.56647(5) 0.0259(2) Uani 1 1 d . . . . .
H40B H 1.134175 0.997031 0.568425 0.031 Uiso 1 1 calc R U . . .
C40C C 1.55663(17) 0.95188(5) 0.56802(4) 0.0273(2) Uani 1 1 d . . . . .
H40C H 1.600750 0.941962 0.538530 0.033 Uiso 1 1 calc R U . . .
C28B C 1.12160(18) 0.70002(5) 0.46026(4) 0.0258(2) Uani 1 1 d . . . . .
C14C C 1.52647(17) 1.04771(5) 0.74237(4) 0.0242(2) Uani 1 1 d . . . . .
C29C C 1.69029(17) 1.08187(5) 0.73732(4) 0.0251(2) Uani 1 1 d . . . . .
C41A C 1.17210(16) 0.64695(5) 0.81851(4) 0.0255(2) Uani 1 1 d . . . . .
H41A H 1.161729 0.613693 0.794136 0.031 Uiso 1 1 calc R U . . .
C14A C 1.22205(17) 0.72546(5) 0.98731(4) 0.0262(2) Uani 1 1 d . . . . .
C35B C 0.90861(16) 0.83061(5) 0.47698(4) 0.0256(2) Uani 1 1 d . . . . .
H35B H 0.850199 0.795125 0.474502 0.031 Uiso 1 1 calc R U . . .
C27 C 0.42534(19) 0.56302(5) 0.37602(4) 0.0277(2) Uani 1 1 d . . . . .
H27 H 0.430474 0.577579 0.408133 0.033 Uiso 1 1 calc R U . . .
C9B C 0.67277(17) 0.85303(5) 0.75388(4) 0.0264(2) Uani 1 1 d . . . . .
H9B H 0.612109 0.818036 0.752087 0.032 Uiso 1 1 calc R U . . .
C41B C 1.03620(16) 0.94901(5) 0.60486(4) 0.0239(2) Uani 1 1 d . . . . .
H41B H 1.050056 0.977110 0.633168 0.029 Uiso 1 1 calc R U . . .
C10 C 0.65853(17) 0.48765(6) 0.09325(4) 0.0269(2) Uani 1 1 d . . . . .
C38 C 0.29519(18) 0.28677(5) 0.24494(4) 0.0275(2) Uani 1 1 d . . . . .
H38 H 0.229681 0.251772 0.230592 0.033 Uiso 1 1 calc R U . . .
C30B C 1.26628(17) 0.78547(5) 0.51237(4) 0.0253(2) Uani 1 1 d . . . . .
H30B H 1.265358 0.815331 0.539307 0.030 Uiso 1 1 calc R U . . .
C6C C 1.26471(17) 0.73824(5) 0.61536(5) 0.0281(3) Uani 1 1 d . . . . .
H6C H 1.308095 0.727905 0.585802 0.034 Uiso 1 1 calc R U . . .
C19 C 0.81598(18) 0.63093(5) 0.30042(4) 0.0268(2) Uani 1 1 d . . . . .
C2A C 0.97452(16) 0.59468(5) 0.91091(4) 0.0236(2) Uani 1 1 d . . . . .
C5 C 0.57250(17) 0.43326(6) 0.07247(4) 0.0267(2) Uani 1 1 d . . . . .
C26 C 0.55434(18) 0.58200(5) 0.35255(4) 0.0267(2) Uani 1 1 d . . . . .
H26 H 0.640929 0.612329 0.368101 0.032 Uiso 1 1 calc R U . . .
C16A C 0.99287(18) 0.68812(6) 1.02978(4) 0.0281(3) Uani 1 1 d . . . . .
C12A C 1.15750(15) 0.69284(5) 0.89983(4) 0.0238(2) Uani 1 1 d . . . . .
C15C C 1.43723(17) 1.06437(5) 0.78328(4) 0.0264(2) Uani 1 1 d D . . . .
C10A C 0.85413(17) 0.50535(5) 0.88043(4) 0.0254(2) Uani 1 1 d . . . . .
C6B C 0.84675(17) 0.95761(5) 0.75995(4) 0.0271(2) Uani 1 1 d . . . . .
H6B H 0.903846 0.993192 0.762245 0.033 Uiso 1 1 calc R U . . .
C5A C 0.91518(16) 0.50564(5) 0.83736(4) 0.0245(2) Uani 1 1 d . . . . .
C40A C 1.22782(17) 0.69516(6) 0.81081(4) 0.0281(3) Uani 1 1 d . . . . .
H40A H 1.266582 0.695160 0.781894 0.034 Uiso 1 1 calc R U . . .
C39A C 1.22834(18) 0.74574(6) 0.84597(5) 0.0298(3) Uani 1 1 d . . . . .
C16C C 1.3219(13) 1.0255(2) 0.7956(2) 0.031(2) Uani 0.65(3) 1 d D . P A 1
C26B C 0.85041(19) 0.65260(5) 0.47941(4) 0.0277(2) Uani 1 1 d . . . . .
H26B H 0.764675 0.620782 0.473188 0.033 Uiso 1 1 calc R U . . .
C22B C 0.3531(2) 0.54653(5) 0.54137(4) 0.0300(3) Uani 1 1 d . . . . .
C30C C 1.82108(17) 1.06180(5) 0.70554(4) 0.0267(2) Uani 1 1 d . . . . .
H30C H 1.799434 1.025456 0.685348 0.032 Uiso 1 1 calc R U . . .
C19A C 0.9015(2) 0.69117(6) 1.07267(4) 0.0295(3) Uani 1 1 d D . . . .
C27B C 0.97939(19) 0.65506(5) 0.44967(4) 0.0296(3) Uani 1 1 d . . . . .
H27B H 0.975660 0.626792 0.421576 0.036 Uiso 1 1 calc R U . . .
C17A C 0.94556(17) 0.64454(5) 0.99180(4) 0.0268(2) Uani 1 1 d . . . . .
H17B H 0.863636 0.614512 0.993624 0.032 Uiso 1 1 calc R U . . .
C15A C 1.13820(18) 0.72841(6) 1.02842(4) 0.0286(3) Uani 1 1 d . . . . .
C9C C 1.13408(18) 0.76761(5) 0.70286(5) 0.0291(3) Uani 1 1 d . . . . .
H9C H 1.089297 0.776953 0.732279 0.035 Uiso 1 1 calc R U . . .
C29A C 1.40101(18) 0.75688(6) 0.99009(4) 0.0290(3) Uani 1 1 d . . . . .
C7C C 1.17610(18) 0.69952(5) 0.63138(5) 0.0311(3) Uani 1 1 d . . . . .
H7C H 1.158447 0.662229 0.612902 0.037 Uiso 1 1 calc R U . . .
C6A C 0.87486(18) 0.45771(5) 0.79968(4) 0.0282(3) Uani 1 1 d . . . . .
H6A H 0.914075 0.457535 0.770761 0.034 Uiso 1 1 calc R U . . .
C37 C 0.3632(2) 0.29923(5) 0.28926(5) 0.0306(3) Uani 1 1 d . . . . .
H37 H 0.346200 0.272984 0.305470 0.037 Uiso 1 1 calc R U . . .
C36B C 0.93068(18) 0.84589(6) 0.43839(5) 0.0306(3) Uani 1 1 d . . . . .
H36B H 0.887057 0.821035 0.409656 0.037 Uiso 1 1 calc R U . . .
C9 C 0.74240(19) 0.51715(6) 0.06549(5) 0.0327(3) Uani 1 1 d . . . . .
H9 H 0.796922 0.553833 0.078625 0.039 Uiso 1 1 calc R U . . .
C17C C 1.29956(17) 0.97150(5) 0.76970(4) 0.0255(2) Uani 1 1 d D . . . .
H17A H 1.246861 0.943311 0.780985 0.031 Uiso 0.35(3) 1 calc R U P A 2
H17C H 1.239655 0.944382 0.781078 0.031 Uiso 0.65(3) 1 calc R U P A 1
C28C C 1.73070(19) 1.13553(5) 0.76812(4) 0.0295(3) Uani 1 1 d . . . . .
C20B C 0.63590(19) 0.60461(5) 0.57411(4) 0.0291(3) Uani 1 1 d . . . . .
H20B H 0.745270 0.611888 0.594132 0.035 Uiso 1 1 calc R U . . .
C7B C 0.77025(19) 0.94776(6) 0.79670(4) 0.0304(3) Uani 1 1 d . . . . .
H7B H 0.776378 0.976466 0.824592 0.036 Uiso 1 1 calc R U . . .
C38B C 1.06909(18) 0.93479(6) 0.48264(5) 0.0306(3) Uani 1 1 d . . . . .
H38B H 1.124542 0.970385 0.484384 0.037 Uiso 1 1 calc R U . . .
C36C C 1.43656(18) 1.11506(5) 0.63062(5) 0.0305(3) Uani 1 1 d . . . . .
H36C H 1.400852 1.151105 0.644020 0.037 Uiso 1 1 calc R U . . .
C20 C 1.0033(2) 0.62559(6) 0.30883(4) 0.0316(3) Uani 1 1 d . . . . .
H20 H 1.044548 0.590027 0.305093 0.038 Uiso 1 1 calc R U . . .
C8A C 0.7199(2) 0.41155(6) 0.84776(5) 0.0334(3) Uani 1 1 d . . . . .
H8A H 0.653393 0.379454 0.850854 0.040 Uiso 1 1 calc R U . . .
C23B C 0.3157(2) 0.58268(6) 0.51639(5) 0.0332(3) Uani 1 1 d . . . . .
H23B H 0.205407 0.575687 0.496703 0.040 Uiso 1 1 calc R U . . .
C7A C 0.77999(19) 0.41186(6) 0.80480(5) 0.0320(3) Uani 1 1 d . . . . .
H7A H 0.753999 0.379909 0.779422 0.038 Uiso 1 1 calc R U . . .
C9A C 0.75688(19) 0.45708(6) 0.88475(5) 0.0305(3) Uani 1 1 d . . . . .
H9A H 0.717199 0.456294 0.913416 0.037 Uiso 1 1 calc R U . . .
C24B C 0.43682(19) 0.62868(5) 0.51981(4) 0.0299(3) Uani 1 1 d . . . . .
H24B H 0.409612 0.652518 0.502165 0.036 Uiso 1 1 calc R U . . .
C8B C 0.68166(19) 0.89501(6) 0.79360(4) 0.0304(3) Uani 1 1 d . . . . .
H8B H 0.628162 0.888867 0.819350 0.036 Uiso 1 1 calc R U . . .
C30A C 1.52408(18) 0.74426(6) 0.95537(5) 0.0330(3) Uani 1 1 d . . . . .
H30A H 1.487306 0.715561 0.928153 0.040 Uiso 1 1 calc R U . . .
C21B C 0.5143(2) 0.55825(5) 0.57021(5) 0.0318(3) Uani 1 1 d . . . . .
H21B H 0.542223 0.534193 0.587601 0.038 Uiso 1 1 calc R U . . .
C31B C 1.41774(18) 0.78212(6) 0.48670(5) 0.0302(3) Uani 1 1 d . . . . .
H31B H 1.519959 0.809500 0.496122 0.036 Uiso 1 1 calc R U . . .
C26C C 1.4769(2) 1.11991(6) 0.81232(5) 0.0323(3) Uani 1 1 d . . . . .
H26C H 1.406059 1.132708 0.837789 0.039 Uiso 1 1 calc R U . . .
C8C C 1.10967(19) 0.71437(6) 0.67553(5) 0.0324(3) Uani 1 1 d . . . . .
H8C H 1.047543 0.686879 0.686114 0.039 Uiso 1 1 calc R U . . .
C31 C -0.01785(18) 0.44820(6) 0.30531(5) 0.0322(3) Uani 1 1 d . . . . .
H31 H -0.121746 0.424385 0.289028 0.039 Uiso 1 1 calc R U . . .
C37C C 1.48709(19) 1.10007(6) 0.58565(5) 0.0335(3) Uani 1 1 d . . . . .
H37C H 1.490631 1.126169 0.569060 0.040 Uiso 1 1 calc R U . . .
C38C C 1.53120(18) 1.04737(6) 0.56602(5) 0.0313(3) Uani 1 1 d . . . . .
H38C H 1.564333 1.037080 0.535504 0.038 Uiso 1 1 calc R U . . .
C33B C 1.2766(2) 0.69820(6) 0.43389(4) 0.0310(3) Uani 1 1 d . . . . .
H33B H 1.280086 0.668588 0.406893 0.037 Uiso 1 1 calc R U . . .
C33 C 0.1289(2) 0.50759(6) 0.37567(4) 0.0320(3) Uani 1 1 d . . . . .
H33 H 0.127895 0.523874 0.407507 0.038 Uiso 1 1 calc R U . . .
C19C C 1.2088(11) 1.0423(4) 0.8358(2) 0.0251(12) Uani 0.65(3) 1 d D . P A 1
C27C C 1.6131(2) 1.15451(6) 0.80421(5) 0.0342(3) Uani 1 1 d . . . . .
H27C H 1.630576 1.191777 0.822737 0.041 Uiso 1 1 calc R U . . .
C35A C 1.16608(19) 0.79664(6) 0.92278(5) 0.0326(3) Uani 1 1 d . . . . .
H35A H 1.136168 0.797527 0.952554 0.039 Uiso 1 1 calc R U . . .
C6 C 0.5768(2) 0.40883(6) 0.02495(4) 0.0326(3) Uani 1 1 d . . . . .
H6 H 0.520567 0.372523 0.010862 0.039 Uiso 1 1 calc R U . . .
C31C C 1.97968(19) 1.09397(6) 0.70325(5) 0.0322(3) Uani 1 1 d . . . . .
H31C H 2.065886 1.079573 0.681584 0.039 Uiso 1 1 calc R U . . .
C33C C 1.8928(2) 1.16818(6) 0.76456(5) 0.0353(3) Uani 1 1 d . . . . .
H33C H 1.917152 1.204593 0.784515 0.042 Uiso 1 1 calc R U . . .
C32B C 1.42192(19) 0.73844(6) 0.44666(5) 0.0327(3) Uani 1 1 d . . . . .
H32B H 1.524926 0.736821 0.428544 0.039 Uiso 1 1 calc R U . . .
C22 C 1.0751(2) 0.72460(6) 0.32932(5) 0.0374(3) Uani 1 1 d . . . . .
C37B C 1.0172(2) 0.89796(6) 0.44098(5) 0.0339(3) Uani 1 1 d . . . . .
H37B H 1.039530 0.907530 0.414079 0.041 Uiso 1 1 calc R U . . .
C28A C 1.46344(19) 0.79837(6) 1.03096(5) 0.0351(3) Uani 1 1 d . . . . .
C20C C 1.0745(11) 1.0801(4) 0.8391(3) 0.0277(11) Uani 0.65(3) 1 d D . P A 1
H20C H 1.064142 1.098912 0.816764 0.033 Uiso 0.65(3) 1 calc R U P A 1
C26A C 1.2034(2) 0.77216(6) 1.06863(5) 0.0351(3) Uani 1 1 d . . . . .
H26A H 1.138801 0.776913 1.095324 0.042 Uiso 1 1 calc R U . . .
C21 C 1.1313(2) 0.67189(6) 0.32270(5) 0.0358(3) Uani 1 1 d . . . . .
H21 H 1.259282 0.667377 0.327737 0.043 Uiso 1 1 calc R U . . .
C24 C 0.7580(2) 0.68371(6) 0.30826(5) 0.0353(3) Uani 1 1 d . . . . .
H24 H 0.629676 0.688311 0.303865 0.042 Uiso 1 1 calc R U . . .
C8 C 0.7439(2) 0.49233(7) 0.01981(5) 0.0377(3) Uani 1 1 d . . . . .
H8 H 0.800625 0.511937 0.001369 0.045 Uiso 1 1 calc R U . . .
C32 C -0.0172(2) 0.47130(7) 0.35257(5) 0.0367(3) Uani 1 1 d . . . . .
H32 H -0.117445 0.461811 0.368396 0.044 Uiso 1 1 calc R U . . .
C7 C 0.6623(2) 0.43791(7) -0.00029(5) 0.0388(3) Uani 1 1 d . . . . .
H7 H 0.667044 0.421277 -0.031980 0.047 Uiso 1 1 calc R U . . .
C27A C 1.3546(2) 0.80660(7) 1.06916(5) 0.0395(3) Uani 1 1 d . . . . .
H27A H 1.389248 0.836872 1.095453 0.047 Uiso 1 1 calc R U . . .
C22A C 0.7328(3) 0.69931(6) 1.15422(5) 0.0407(3) Uani 1 1 d D . . . .
C32C C 2.0150(2) 1.14782(6) 0.73264(5) 0.0371(3) Uani 1 1 d . . . . .
H32C H 2.123283 1.170062 0.730415 0.045 Uiso 1 1 calc R U . . .
C23 C 0.8871(2) 0.72982(6) 0.32253(5) 0.0397(3) Uani 1 1 d . . . . .
H23 H 0.845288 0.765541 0.327695 0.048 Uiso 1 1 calc R U . . .
C25B C 0.2236(2) 0.49591(6) 0.53687(5) 0.0408(4) Uani 1 1 d . . . . .
H25J H 0.095591 0.506167 0.539834 0.061 Uiso 1 1 calc R U . . .
H25K H 0.258929 0.479477 0.560755 0.061 Uiso 1 1 calc R U . . .
H25L H 0.232038 0.469152 0.507080 0.061 Uiso 1 1 calc R U . . .
C24C C 1.2171(11) 1.0157(4) 0.8695(3) 0.0301(12) Uani 0.65(3) 1 d D . P A 1
H24C H 1.305836 0.989615 0.868356 0.036 Uiso 0.65(3) 1 calc R U P A 1
C33A C 1.6385(2) 0.82803(7) 1.03465(5) 0.0460(4) Uani 1 1 d . . . . .
H33A H 1.677383 0.856981 1.061564 0.055 Uiso 1 1 calc R U . . .
C31A C 1.6965(2) 0.77272(7) 0.96017(5) 0.0433(4) Uani 1 1 d . . . . .
H31A H 1.777806 0.763291 0.936420 0.052 Uiso 1 1 calc R U . . .
C38A C 1.2570(2) 0.79661(7) 0.83635(5) 0.0419(3) Uani 1 1 d . . . . .
H38A H 1.291466 0.796889 0.807153 0.050 Uiso 1 1 calc R U . . .
C36A C 1.1864(3) 0.84498(7) 0.91183(6) 0.0456(4) Uani 1 1 d . . . . .
H36A H 1.166985 0.878677 0.933770 0.055 Uiso 1 1 calc R U . . .
C21C C 0.9561(9) 1.0909(3) 0.8741(2) 0.0314(10) Uani 0.65(3) 1 d D . P A 1
H21C H 0.867116 1.116956 0.875172 0.038 Uiso 0.65(3) 1 calc R U P A 1
C23C C 1.0983(9) 1.0265(3) 0.90513(19) 0.0338(12) Uani 0.65(3) 1 d D . P A 1
H23C H 1.108389 1.008052 0.927679 0.041 Uiso 0.65(3) 1 calc R U P A 1
C22C C 0.9655(8) 1.0643(3) 0.90743(19) 0.0313(11) Uani 0.65(3) 1 d D . P A 1
C32A C 1.7532(2) 0.81557(8) 0.99984(6) 0.0506(4) Uani 1 1 d . . . . .
H32A H 1.870883 0.835895 1.002565 0.061 Uiso 1 1 calc R U . . .
C37A C 1.2359(3) 0.84533(7) 0.86835(6) 0.0524(4) Uani 1 1 d . . . . .
H37A H 1.254388 0.879186 0.861372 0.063 Uiso 1 1 calc R U . . .
C25 C 1.2156(3) 0.77449(7) 0.34418(6) 0.0513(4) Uani 1 1 d . . . . .
H25M H 1.233393 0.787078 0.377391 0.077 Uiso 1 1 calc R U . . .
H25N H 1.170133 0.804077 0.333269 0.077 Uiso 1 1 calc R U . . .
H25O H 1.334476 0.764671 0.331517 0.077 Uiso 1 1 calc R U . . .
C25A C 0.6458(3) 0.70508(8) 1.19867(6) 0.0570(5) Uani 1 1 d . . . . .
H25G H 0.625350 0.668701 1.203302 0.086 Uiso 1 1 calc R U . . .
H25H H 0.526493 0.720991 1.197893 0.086 Uiso 1 1 calc R U . . .
H25I H 0.729354 0.729299 1.223634 0.086 Uiso 1 1 calc R U . . .
C20A C 0.767(3) 0.7282(10) 1.0857(6) 0.098(7) Uani 0.300(14) 1 d D . P B 1
H20A H 0.732701 0.750797 1.067485 0.118 Uiso 0.300(14) 1 calc R U P B 1
C24A C 0.952(2) 0.6617(6) 1.0998(4) 0.052(3) Uani 0.300(14) 1 d D . P B 1
H24A H 1.046472 0.637341 1.091494 0.062 Uiso 0.300(14) 1 calc R U P B 1
C23A C 0.868(2) 0.6659(7) 1.1403(5) 0.059(3) Uani 0.300(14) 1 d D . P B 1
H23A H 0.908463 0.644276 1.158759 0.071 Uiso 0.300(14) 1 calc R U P B 1
C21A C 0.684(3) 0.7313(10) 1.1260(6) 0.099(6) Uani 0.300(14) 1 d D . P B 1
H21A H 0.590396 0.755950 1.134739 0.118 Uiso 0.300(14) 1 calc R U P B 1
C25C C 0.8325(8) 1.0745(3) 0.94498(18) 0.0448(14) Uani 0.65(3) 1 d D . P A 1
H25A H 0.823943 1.114263 0.957654 0.067 Uiso 0.65(3) 1 calc R U P A 1
H25B H 0.878744 1.059606 0.968948 0.067 Uiso 0.65(3) 1 calc R U P A 1
H25C H 0.708985 1.056297 0.932560 0.067 Uiso 0.65(3) 1 calc R U P A 1
C16D C 1.308(2) 1.0258(3) 0.7970(4) 0.019(3) Uani 0.35(3) 1 d D . P A 2
C19D C 1.212(3) 1.0374(8) 0.8404(5) 0.037(3) Uani 0.35(3) 1 d D . P A 2
C20D C 1.080(3) 1.0758(10) 0.8457(7) 0.045(3) Uani 0.35(3) 1 d D . P A 2
H20D H 1.063360 1.096373 0.824847 0.054 Uiso 0.35(3) 1 calc R U P A 2
C24D C 1.250(3) 1.0097(10) 0.8715(6) 0.048(3) Uani 0.35(3) 1 d D . P A 2
H24D H 1.346691 0.985580 0.867704 0.058 Uiso 0.35(3) 1 calc R U P A 2
C21D C 0.975(2) 1.0828(7) 0.8833(6) 0.045(3) Uani 0.35(3) 1 d D . P A 2
H21D H 0.882057 1.108066 0.887844 0.053 Uiso 0.35(3) 1 calc R U P A 2
C23D C 1.144(3) 1.0184(8) 0.9084(6) 0.060(3) Uani 0.35(3) 1 d D . P A 2
H23D H 1.166957 0.999887 0.930414 0.073 Uiso 0.35(3) 1 calc R U P A 2
C22D C 1.003(3) 1.0537(7) 0.9138(6) 0.049(3) Uani 0.35(3) 1 d D . P A 2
C25D C 0.877(3) 1.0619(7) 0.9534(6) 0.075(4) Uani 0.35(3) 1 d D . P A 2
H25D H 0.845329 1.100190 0.963024 0.113 Uiso 0.35(3) 1 calc R U P A 2
H25E H 0.941812 1.053432 0.978819 0.113 Uiso 0.35(3) 1 calc R U P A 2
H25F H 0.762152 1.037166 0.943469 0.113 Uiso 0.35(3) 1 calc R U P A 2
C1 C 0.7214(4) 0.70463(13) 1.07745(8) 0.0302(7) Uani 0.700(14) 1 d D . P B 2
H1 H 0.652722 0.711347 1.052827 0.036 Uiso 0.700(14) 1 calc R U P B 2
C4 C 0.9949(7) 0.6795(2) 1.10909(13) 0.0411(9) Uani 0.700(14) 1 d D . P B 2
H4 H 1.118294 0.668899 1.106464 0.049 Uiso 0.700(14) 1 calc R U P B 2
C1A C 0.9101(6) 0.6833(2) 1.14902(14) 0.0436(9) Uani 0.700(14) 1 d D . P B 2
H1A H 0.975660 0.674654 1.173169 0.052 Uiso 0.700(14) 1 calc R U P B 2
C1B C 0.6376(4) 0.70863(15) 1.11777(9) 0.0380(8) Uani 0.700(14) 1 d D . P B 2
H1B H 0.512699 0.717943 1.120154 0.046 Uiso 0.700(14) 1 calc R U P B 2

loop_
_atom_site_aniso_label
_atom_site_aniso_U_11
_atom_site_aniso_U_22
_atom_site_aniso_U_33
_atom_site_aniso_U_23
_atom_site_aniso_U_13
_atom_site_aniso_U_12
N1B 0.0196(4) 0.0210(5) 0.0221(5) 0.0042(4) -0.0003(4) 0.0024(4)
N4A 0.0205(5) 0.0280(5) 0.0214(5) 0.0053(4) -0.0007(4) 0.0041(4)
N4B 0.0199(5) 0.0213(5) 0.0249(5) 0.0036(4) -0.0011(4) 0.0019(4)
N4C 0.0194(5) 0.0231(5) 0.0267(5) 0.0033(4) -0.0025(4) 0.0029(4)
N1 0.0228(5) 0.0319(5) 0.0244(5) 0.0120(4) 0.0033(4) 0.0046(4)
N4 0.0228(5) 0.0319(5) 0.0195(5) 0.0072(4) 0.0024(4) 0.0064(4)
N1A 0.0217(5) 0.0309(5) 0.0232(5) 0.0081(4) -0.0013(4) 0.0037(4)
N1C 0.0207(5) 0.0237(5) 0.0272(5) 0.0051(4) -0.0011(4) 0.0027(4)
C13 0.0180(5) 0.0224(5) 0.0193(5) 0.0054(4) 0.0007(4) 0.0022(4)
C34 0.0166(5) 0.0234(5) 0.0192(5) 0.0043(4) 0.0041(4) 0.0027(4)
C14 0.0220(5) 0.0208(5) 0.0190(5) 0.0053(4) 0.0014(4) 0.0038(4)
C11 0.0183(5) 0.0243(5) 0.0199(5) 0.0052(4) 0.0023(4) 0.0039(4)
C18B 0.0180(5) 0.0203(5) 0.0222(5) 0.0045(4) -0.0004(4) 0.0030(4)
C35 0.0201(5) 0.0224(5) 0.0204(5) 0.0042(4) 0.0026(4) 0.0032(4)
C2C 0.0174(5) 0.0234(6) 0.0254(6) 0.0047(4) -0.0017(4) 0.0023(4)
C12 0.0165(5) 0.0225(5) 0.0191(5) 0.0043(4) 0.0026(4) 0.0026(4)
C3 0.0193(5) 0.0284(6) 0.0187(5) 0.0064(4) 0.0027(4) 0.0060(4)
C29B 0.0224(5) 0.0246(6) 0.0210(5) 0.0059(4) 0.0006(4) 0.0057(4)
C2B 0.0166(5) 0.0203(5) 0.0231(5) 0.0049(4) -0.0005(4) 0.0029(4)
C14B 0.0213(5) 0.0222(5) 0.0198(5) 0.0042(4) -0.0010(4) 0.0028(4)
C34B 0.0161(5) 0.0255(6) 0.0281(6) 0.0088(5) 0.0026(4) 0.0035(4)
C17B 0.0223(5) 0.0221(5) 0.0218(5) 0.0056(4) 0.0008(4) 0.0012(4)
C11B 0.0158(5) 0.0212(5) 0.0266(6) 0.0059(4) 0.0001(4) 0.0024(4)
C13A 0.0190(5) 0.0298(6) 0.0205(5) 0.0035(5) 0.0007(4) 0.0046(4)
C39 0.0188(5) 0.0235(5) 0.0221(5) 0.0045(4) 0.0036(4) 0.0019(4)
C2 0.0196(5) 0.0275(6) 0.0216(5) 0.0091(5) 0.0031(4) 0.0044(4)
C13B 0.0165(5) 0.0214(5) 0.0222(5) 0.0041(4) -0.0007(4) 0.0019(4)
C18C 0.0190(5) 0.0239(6) 0.0240(6) 0.0030(4) -0.0006(4) 0.0019(4)
C15 0.0256(6) 0.0216(5) 0.0213(5) 0.0052(4) 0.0011(4) 0.0028(4)
C12C 0.0152(5) 0.0246(6) 0.0247(6) 0.0033(4) -0.0001(4) -0.0004(4)
C30 0.0215(5) 0.0283(6) 0.0200(5) 0.0039(4) 0.0031(4) 0.0048(4)
C41 0.0198(5) 0.0271(6) 0.0178(5) 0.0017(4) 0.0018(4) 0.0031(4)
C34C 0.0163(5) 0.0257(6) 0.0269(6) 0.0055(5) -0.0007(4) -0.0023(4)
C12B 0.0147(5) 0.0214(5) 0.0256(6) 0.0054(4) 0.0011(4) 0.0018(4)
C40 0.0198(5) 0.0238(5) 0.0237(6) 0.0013(4) 0.0016(4) 0.0001(4)
C3A 0.0176(5) 0.0296(6) 0.0199(5) 0.0048(4) -0.0017(4) 0.0040(4)
C18 0.0206(5) 0.0238(5) 0.0212(5) 0.0067(4) 0.0020(4) 0.0038(4)
C29 0.0233(5) 0.0217(5) 0.0191(5) 0.0046(4) 0.0034(4) 0.0054(4)
C41C 0.0180(5) 0.0269(6) 0.0257(6) 0.0003(5) 0.0000(4) 0.0001(4)
C28 0.0280(6) 0.0247(6) 0.0203(5) 0.0041(4) 0.0042(4) 0.0043(5)
C10C 0.0190(5) 0.0244(6) 0.0301(6) 0.0065(5) -0.0032(4) 0.0028(4)
C19B 0.0281(6) 0.0204(5) 0.0198(5) 0.0015(4) 0.0025(4) -0.0002(4)
C39B 0.0184(5) 0.0279(6) 0.0325(6) 0.0113(5) 0.0041(4) 0.0030(4)
C16B 0.0237(5) 0.0210(5) 0.0233(5) 0.0054(4) -0.0012(4) 0.0009(4)
C11C 0.0164(5) 0.0253(6) 0.0244(6) 0.0033(4) -0.0011(4) 0.0011(4)
C5C 0.0193(5) 0.0228(6) 0.0286(6) 0.0047(5) -0.0038(4) 0.0038(4)
C10B 0.0195(5) 0.0233(6) 0.0231(5) 0.0046(4) -0.0011(4) 0.0035(4)
C18A 0.0212(5) 0.0305(6) 0.0196(5) 0.0050(5) -0.0003(4) 0.0049(4)
C5B 0.0205(5) 0.0230(5) 0.0243(6) 0.0041(4) -0.0013(4) 0.0038(4)
C36 0.0313(6) 0.0271(6) 0.0206(5) 0.0068(5) 0.0025(5) 0.0048(5)
C16 0.0257(6) 0.0211(5) 0.0257(6) 0.0066(4) 0.0009(4) 0.0007(4)
C11A 0.0162(5) 0.0307(6) 0.0212(5) 0.0056(5) -0.0003(4) 0.0024(4)
C3C 0.0165(5) 0.0233(5) 0.0247(6) 0.0025(4) -0.0027(4) 0.0029(4)
C13C 0.0181(5) 0.0228(5) 0.0249(6) 0.0035(4) 0.0002(4) 0.0018(4)
C15B 0.0241(6) 0.0219(5) 0.0215(5) 0.0038(4) -0.0011(4) 0.0024(4)
C3B 0.0163(5) 0.0206(5) 0.0241(5) 0.0038(4) -0.0003(4) 0.0031(4)
C35C 0.0201(5) 0.0266(6) 0.0290(6) 0.0056(5) -0.0007(4) -0.0017(4)
C34A 0.0193(5) 0.0323(6) 0.0261(6) 0.0054(5) 0.0010(4) -0.0007(5)
C17 0.0241(6) 0.0246(6) 0.0254(6) 0.0092(5) 0.0035(4) 0.0014(4)
C39C 0.0176(5) 0.0309(6) 0.0278(6) 0.0070(5) 0.0004(4) -0.0037(4)
C40B 0.0196(5) 0.0226(6) 0.0361(7) 0.0102(5) 0.0021(5) 0.0002(4)
C40C 0.0205(5) 0.0341(6) 0.0237(6) 0.0036(5) 0.0023(4) -0.0013(5)
C28B 0.0284(6) 0.0267(6) 0.0214(5) 0.0048(5) 0.0015(5) 0.0064(5)
C14C 0.0226(5) 0.0225(6) 0.0250(6) 0.0039(5) -0.0007(4) 0.0002(4)
C29C 0.0236(6) 0.0241(6) 0.0253(6) 0.0054(5) -0.0028(4) -0.0014(4)
C41A 0.0187(5) 0.0340(6) 0.0204(5) 0.0033(5) -0.0006(4) 0.0006(5)
C14A 0.0225(6) 0.0304(6) 0.0221(6) 0.0021(5) 0.0003(4) 0.0046(5)
C35B 0.0207(5) 0.0290(6) 0.0276(6) 0.0087(5) 0.0015(4) 0.0035(4)
C27 0.0361(7) 0.0258(6) 0.0182(5) 0.0017(4) 0.0019(5) 0.0035(5)
C9B 0.0268(6) 0.0260(6) 0.0254(6) 0.0064(5) 0.0005(5) 0.0023(5)
C41B 0.0190(5) 0.0209(5) 0.0299(6) 0.0048(4) 0.0008(4) 0.0011(4)
C10 0.0223(6) 0.0375(7) 0.0250(6) 0.0140(5) 0.0040(4) 0.0085(5)
C38 0.0303(6) 0.0228(6) 0.0280(6) 0.0059(5) 0.0047(5) -0.0022(5)
C30B 0.0226(6) 0.0281(6) 0.0235(6) 0.0043(5) 0.0024(4) 0.0048(5)
C6C 0.0250(6) 0.0237(6) 0.0320(6) 0.0029(5) -0.0041(5) 0.0045(5)
C19 0.0327(6) 0.0252(6) 0.0209(5) 0.0059(5) 0.0017(5) -0.0034(5)
C2A 0.0191(5) 0.0301(6) 0.0210(5) 0.0067(5) -0.0009(4) 0.0043(4)
C5 0.0247(6) 0.0376(7) 0.0212(6) 0.0119(5) 0.0045(4) 0.0098(5)
C26 0.0325(6) 0.0210(5) 0.0229(6) 0.0021(4) -0.0011(5) -0.0002(5)
C16A 0.0285(6) 0.0349(7) 0.0213(6) 0.0075(5) 0.0023(5) 0.0081(5)
C12A 0.0156(5) 0.0317(6) 0.0218(5) 0.0045(5) 0.0007(4) 0.0014(4)
C15C 0.0260(6) 0.0248(6) 0.0245(6) 0.0022(5) 0.0000(5) -0.0011(5)
C10A 0.0221(5) 0.0306(6) 0.0236(6) 0.0082(5) -0.0022(4) 0.0049(5)
C6B 0.0255(6) 0.0241(6) 0.0274(6) 0.0019(5) -0.0023(5) 0.0014(5)
C5A 0.0212(5) 0.0276(6) 0.0242(6) 0.0070(5) -0.0016(4) 0.0048(4)
C40A 0.0216(6) 0.0402(7) 0.0218(6) 0.0088(5) 0.0014(4) -0.0005(5)
C39A 0.0247(6) 0.0345(7) 0.0288(6) 0.0087(5) 0.0017(5) -0.0028(5)
C16C 0.027(3) 0.043(4) 0.018(2) -0.0012(19) 0.0026(18) 0.005(2)
C26B 0.0329(6) 0.0219(6) 0.0242(6) 0.0020(5) -0.0009(5) -0.0011(5)
C22B 0.0392(7) 0.0228(6) 0.0222(6) -0.0013(5) 0.0094(5) -0.0057(5)
C30C 0.0224(6) 0.0256(6) 0.0293(6) 0.0054(5) -0.0018(5) -0.0014(5)
C19A 0.0365(7) 0.0300(6) 0.0207(6) 0.0048(5) 0.0042(5) 0.0044(5)
C27B 0.0377(7) 0.0255(6) 0.0212(6) -0.0001(5) 0.0013(5) 0.0037(5)
C17A 0.0258(6) 0.0319(6) 0.0230(6) 0.0080(5) 0.0020(5) 0.0046(5)
C15A 0.0275(6) 0.0347(7) 0.0204(6) 0.0026(5) 0.0004(5) 0.0069(5)
C9C 0.0257(6) 0.0285(6) 0.0338(7) 0.0105(5) 0.0000(5) 0.0033(5)
C29A 0.0227(6) 0.0335(7) 0.0245(6) -0.0007(5) -0.0013(5) 0.0026(5)
C7C 0.0278(6) 0.0214(6) 0.0406(7) 0.0047(5) -0.0062(5) 0.0037(5)
C6A 0.0282(6) 0.0300(6) 0.0245(6) 0.0051(5) -0.0012(5) 0.0049(5)
C37 0.0394(7) 0.0267(6) 0.0282(6) 0.0118(5) 0.0057(5) 0.0013(5)
C36B 0.0281(6) 0.0370(7) 0.0272(6) 0.0100(5) 0.0022(5) 0.0045(5)
C9 0.0286(6) 0.0450(8) 0.0316(7) 0.0208(6) 0.0057(5) 0.0080(5)
C17C 0.0230(6) 0.0260(6) 0.0257(6) 0.0055(5) 0.0010(4) -0.0007(4)
C28C 0.0315(6) 0.0261(6) 0.0278(6) 0.0049(5) -0.0015(5) -0.0034(5)
C20B 0.0324(6) 0.0293(6) 0.0248(6) 0.0076(5) -0.0005(5) 0.0002(5)
C7B 0.0328(6) 0.0298(6) 0.0230(6) -0.0003(5) -0.0007(5) 0.0031(5)
C38B 0.0280(6) 0.0298(6) 0.0381(7) 0.0156(5) 0.0086(5) 0.0027(5)
C36C 0.0249(6) 0.0265(6) 0.0393(7) 0.0099(5) -0.0004(5) -0.0010(5)
C20 0.0344(7) 0.0298(6) 0.0260(6) 0.0020(5) 0.0008(5) 0.0001(5)
C8A 0.0356(7) 0.0285(6) 0.0365(7) 0.0122(5) -0.0034(5) -0.0003(5)
C23B 0.0358(7) 0.0306(7) 0.0271(6) 0.0026(5) -0.0041(5) -0.0070(5)
C7A 0.0347(7) 0.0268(6) 0.0310(7) 0.0041(5) -0.0043(5) 0.0031(5)
C9A 0.0329(7) 0.0325(7) 0.0284(6) 0.0128(5) -0.0003(5) 0.0035(5)
C24B 0.0357(7) 0.0258(6) 0.0263(6) 0.0071(5) -0.0052(5) -0.0024(5)
C8B 0.0323(6) 0.0342(7) 0.0229(6) 0.0056(5) 0.0026(5) 0.0034(5)
C30A 0.0227(6) 0.0380(7) 0.0276(6) -0.0058(5) -0.0006(5) -0.0001(5)
C21B 0.0438(7) 0.0257(6) 0.0272(6) 0.0098(5) 0.0055(5) 0.0009(5)
C31B 0.0222(6) 0.0362(7) 0.0303(6) 0.0065(5) 0.0036(5) 0.0027(5)
C26C 0.0359(7) 0.0293(7) 0.0253(6) -0.0008(5) 0.0029(5) -0.0020(5)
C8C 0.0288(6) 0.0256(6) 0.0438(8) 0.0127(6) -0.0022(5) 0.0017(5)
C31 0.0225(6) 0.0423(7) 0.0268(6) 0.0028(5) 0.0050(5) -0.0008(5)
C37C 0.0294(6) 0.0346(7) 0.0393(7) 0.0171(6) 0.0006(5) -0.0043(5)
C38C 0.0264(6) 0.0374(7) 0.0301(6) 0.0115(5) 0.0030(5) -0.0044(5)
C33B 0.0362(7) 0.0332(7) 0.0221(6) 0.0034(5) 0.0062(5) 0.0108(5)
C33 0.0357(7) 0.0374(7) 0.0194(6) 0.0018(5) 0.0083(5) 0.0034(5)
C19C 0.029(2) 0.024(2) 0.0192(17) 0.0036(13) -0.0012(14) -0.0081(14)
C27C 0.0411(7) 0.0252(6) 0.0283(6) -0.0024(5) 0.0013(5) -0.0056(5)
C35A 0.0306(6) 0.0330(7) 0.0316(7) 0.0056(5) 0.0043(5) 0.0004(5)
C6 0.0359(7) 0.0420(7) 0.0220(6) 0.0104(5) 0.0048(5) 0.0108(6)
C31C 0.0250(6) 0.0329(7) 0.0369(7) 0.0086(6) 0.0022(5) -0.0033(5)
C33C 0.0384(7) 0.0273(6) 0.0345(7) 0.0040(5) -0.0023(6) -0.0096(5)
C32B 0.0281(6) 0.0411(7) 0.0287(6) 0.0079(6) 0.0092(5) 0.0085(5)
C22 0.0460(8) 0.0352(7) 0.0269(6) 0.0075(5) -0.0013(6) -0.0135(6)
C37B 0.0343(7) 0.0410(7) 0.0326(7) 0.0187(6) 0.0086(5) 0.0069(6)
C28A 0.0276(6) 0.0402(7) 0.0279(7) -0.0040(6) -0.0003(5) -0.0004(5)
C20C 0.0294(17) 0.0271(18) 0.0224(18) 0.0014(13) 0.0059(12) -0.0015(12)
C26A 0.0356(7) 0.0416(8) 0.0217(6) -0.0007(5) 0.0033(5) 0.0039(6)
C21 0.0325(7) 0.0420(8) 0.0264(6) 0.0025(6) 0.0000(5) -0.0058(6)
C24 0.0381(7) 0.0274(6) 0.0376(7) 0.0071(5) -0.0026(6) -0.0007(5)
C8 0.0387(7) 0.0535(9) 0.0313(7) 0.0252(6) 0.0113(6) 0.0125(6)
C32 0.0305(7) 0.0480(8) 0.0274(7) 0.0039(6) 0.0124(5) -0.0009(6)
C7 0.0459(8) 0.0542(9) 0.0226(6) 0.0173(6) 0.0095(6) 0.0160(7)
C27A 0.0385(8) 0.0443(8) 0.0231(6) -0.0081(6) -0.0005(5) -0.0006(6)
C22A 0.0608(10) 0.0342(7) 0.0236(6) 0.0038(5) 0.0120(6) -0.0050(6)
C32C 0.0329(7) 0.0337(7) 0.0411(8) 0.0092(6) 0.0003(6) -0.0110(6)
C23 0.0531(9) 0.0252(6) 0.0383(8) 0.0084(6) -0.0039(6) -0.0030(6)
C25B 0.0567(9) 0.0306(7) 0.0277(7) 0.0003(5) 0.0114(6) -0.0150(6)
C24C 0.0340(19) 0.028(2) 0.0257(17) 0.0052(14) 0.0024(12) -0.0001(13)
C33A 0.0327(7) 0.0504(9) 0.0356(8) -0.0141(7) -0.0008(6) -0.0074(7)
C31A 0.0244(7) 0.0518(9) 0.0382(8) -0.0098(7) 0.0059(6) -0.0033(6)
C38A 0.0507(9) 0.0409(8) 0.0349(7) 0.0139(6) 0.0073(6) -0.0059(7)
C36A 0.0590(10) 0.0326(7) 0.0425(8) 0.0064(6) 0.0109(7) 0.0011(7)
C21C 0.0353(16) 0.0280(19) 0.0270(19) 0.0025(12) 0.0073(13) -0.0021(12)
C23C 0.042(2) 0.033(3) 0.0239(14) 0.0067(13) 0.0073(13) -0.0041(15)
C22C 0.0359(17) 0.026(2) 0.0260(17) 0.0001(13) 0.0087(12) -0.0066(13)
C32A 0.0270(7) 0.0582(10) 0.0463(9) -0.0129(8) 0.0033(6) -0.0120(7)
C37A 0.0745(12) 0.0349(8) 0.0496(10) 0.0159(7) 0.0121(9) -0.0033(8)
C25 0.0585(10) 0.0431(9) 0.0455(9) 0.0103(7) -0.0052(8) -0.0222(8)
C25A 0.0819(13) 0.0548(10) 0.0287(8) 0.0054(7) 0.0191(8) -0.0125(9)
C20A 0.137(11) 0.124(12) 0.080(7) 0.071(8) 0.079(8) 0.094(11)
C24A 0.070(7) 0.053(6) 0.042(4) 0.021(4) 0.024(4) 0.026(5)
C23A 0.093(7) 0.057(7) 0.042(5) 0.028(5) 0.028(5) 0.023(6)
C21A 0.131(12) 0.125(12) 0.077(6) 0.058(8) 0.078(8) 0.088(11)
C25C 0.050(2) 0.043(3) 0.0351(17) 0.0023(14) 0.0200(15) -0.0110(16)
C16D 0.015(4) 0.010(4) 0.031(5) 0.009(3) 0.001(3) -0.006(3)
C19D 0.046(5) 0.027(4) 0.032(5) -0.003(3) 0.020(4) -0.004(3)
C20D 0.053(5) 0.038(5) 0.037(6) 0.000(4) 0.011(4) -0.004(3)
C24D 0.069(8) 0.036(5) 0.037(4) 0.007(3) 0.016(5) -0.002(5)
C21D 0.048(5) 0.034(5) 0.043(6) -0.003(3) 0.022(4) -0.004(3)
C23D 0.082(8) 0.041(4) 0.054(5) 0.006(3) 0.024(5) -0.006(5)
C22D 0.067(7) 0.030(5) 0.043(4) 0.003(3) 0.020(4) -0.013(4)
C25D 0.098(9) 0.053(6) 0.070(6) 0.006(4) 0.047(6) -0.002(5)
C1 0.0328(12) 0.0364(14) 0.0215(10) 0.0085(9) 0.0020(9) 0.0040(9)
C4 0.0495(18) 0.051(2) 0.0247(13) 0.0113(14) 0.0029(12) 0.0191(17)
C1A 0.0662(19) 0.043(2) 0.0237(13) 0.0127(14) 0.0015(12) 0.0118(16)
C1B 0.0366(13) 0.0463(17) 0.0293(11) 0.0075(10) 0.0094(10) 0.0022(11)

loop_
_atom_type_symbol
_atom_type_description
_atom_type_scat_dispersion_real
_atom_type_scat_dispersion_imag
_atom_type_scat_source
C C 0.0181 0.0091 'International Tables Vol C Tables 4.2.6.8 and 6.1.1.4'
H H 0.0000 0.0000 'International Tables Vol C Tables 4.2.6.8 and 6.1.1.4'
N N 0.0311 0.0180 'International Tables Vol C Tables 4.2.6.8 and 6.1.1.4'

loop_
_exptl_crystal_face_index_h
_exptl_crystal_face_index_k
_exptl_crystal_face_index_l
_exptl_crystal_face_perp_dist
-4 -5 4 0.1454
0 9 12 0.0840
1 15 -11 0.0769
-3 6 -15 0.1245
-4 -5 -7 0.1263
0 -15 14 0.0854
0 11 11 0.0808
-4 -3 5 0.1509
0 -11 -11 0.0619
0 -11 19 0.0953
-1 -13 15 0.1004
-3 -6 -6 0.1259
-3 2 -16 0.1010
0 11 -18 0.0831
0 -9 -12 0.0517
-4 -5 5 0.1476
-3 14 -4 0.1313
4 5 -6 0.1513
3 10 -10 0.0939

loop_
_geom_angle_atom_site_label_1
_geom_angle_atom_site_label_2
_geom_angle_atom_site_label_3
_geom_angle
_geom_angle_site_symmetry_1
_geom_angle_site_symmetry_3
_geom_angle_publ_flag
C2B N1B C10B 116.98(10) . . ?
C3A N4A C5A 117.04(11) . . ?
C3B N4B C5B 117.04(10) . . ?
C3C N4C C5C 117.12(11) . . ?
C2 N1 C10 116.58(11) . . ?
C3 N4 C5 116.73(11) . . ?
C2A N1A C10A 116.77(11) . . ?
C2C N1C C10C 116.94(11) . . ?
C14 C13 C12 124.58(10) . . ?
C18 C13 C14 116.91(10) . . ?
C18 C13 C12 118.51(10) . . ?
C35 C34 C12 123.40(10) . . ?
C35 C34 C39 117.42(11) . . ?
C39 C34 C12 118.95(10) . . ?
C13 C14 C29 123.57(10) . . ?
C15 C14 C13 118.72(10) . . ?
C15 C14 C29 117.57(10) . . ?
C12 C11 C3 120.18(11) . . ?
C12 C11 C41 120.94(11) . . ?
C41 C11 C3 118.77(10) . . ?
C17B C18B C2B 120.00(10) . . ?
C13B C18B C2B 119.75(10) . . ?
C13B C18B C17B 120.25(11) . . ?
C34 C35 H35 119.3 . . ?
C36 C35 C34 121.31(11) . . ?
C36 C35 H35 119.3 . . ?
N1C C2C C18C 119.14(11) . . ?
N1C C2C C3C 121.87(11) . . ?
C3C C2C C18C 118.97(11) . . ?
C34 C12 C13 123.66(10) . . ?
C11 C12 C13 118.89(10) . . ?
C11 C12 C34 117.20(10) . . ?
N4 C3 C11 118.11(11) . . ?
N4 C3 C2 121.87(11) . . ?
C2 C3 C11 119.76(10) . . ?
C28B C29B C14B 119.36(11) . . ?
C30B C29B C14B 122.34(11) . . ?
C30B C29B C28B 118.07(11) . . ?
N1B C2B C18B 118.93(10) . . ?
N1B C2B C3B 121.81(10) . . ?
C3B C2B C18B 119.23(10) . . ?
C13B C14B C29B 123.65(11) . . ?
C15B C14B C29B 117.77(11) . . ?
C15B C14B C13B 118.47(11) . . ?
C39B C34B C12B 118.78(11) . . ?
C35B C34B C12B 123.58(11) . . ?
C35B C34B C39B 117.57(11) . . ?
C18B C17B H17D 119.5 . . ?
C16B C17B C18B 121.01(11) . . ?
C16B C17B H17D 119.5 . . ?
C12B C11B C3B 119.96(10) . . ?
C12B C11B C41B 120.82(11) . . ?
C41B C11B C3B 119.11(11) . . ?
C18A C13A C14A 116.74(11) . . ?
C18A C13A C12A 118.11(11) . . ?
C14A C13A C12A 125.15(12) . . ?
C34 C39 C40 119.91(11) . . ?
C38 C39 C34 119.78(11) . . ?
C38 C39 C40 120.22(11) . . ?
N1 C2 C3 121.92(11) . . ?
N1 C2 C18 119.04(11) . . ?
C3 C2 C18 119.00(11) . . ?
C18B C13B C14B 116.86(10) . . ?
C18B C13B C12B 118.52(10) . . ?
C14B C13B C12B 124.58(11) . . ?
C13C C18C C2C 120.16(11) . . ?
C13C C18C C17C 120.46(11) . . ?
C17C C18C C2C 119.37(11) . . ?
C14 C15 C16 119.66(11) . . ?
C14 C15 C26 119.23(11) . . ?
C16 C15 C26 121.11(11) . . ?
C34C C12C C13C 123.26(11) . . ?
C11C C12C C34C 117.56(11) . . ?
C11C C12C C13C 118.84(11) . . ?
C29 C30 H30 119.4 . . ?
C31 C30 H30 119.4 . . ?
C31 C30 C29 121.19(11) . . ?
C11 C41 H41 119.7 . . ?
C40 C41 C11 120.54(11) . . ?
C40 C41 H41 119.7 . . ?
C35C C34C C12C 123.32(11) . . ?
C35C C34C C39C 117.42(12) . . ?
C39C C34C C12C 119.01(11) . . ?
C34B C12B C13B 122.58(10) . . ?
C11B C12B C34B 117.83(11) . . ?
C11B C12B C13B 119.37(11) . . ?
C39 C40 H40 120.0 . . ?
C41 C40 C39 119.97(11) . . ?
C41 C40 H40 120.0 . . ?
N4A C3A C11A 118.95(11) . . ?
N4A C3A C2A 121.43(11) . . ?
C2A C3A C11A 119.36(11) . . ?
C13 C18 C2 120.10(11) . . ?
C13 C18 C17 120.39(11) . . ?
C17 C18 C2 119.51(11) . . ?
C30 C29 C14 122.63(10) . . ?
C30 C29 C28 117.77(11) . . ?
C28 C29 C14 119.42(11) . . ?
C11C C41C H41C 119.6 . . ?
C40C C41C H41C 119.6 . . ?
C40C C41C C11C 120.86(12) . . ?
C29 C28 C27 119.32(11) . . ?
C33 C28 C29 119.69(11) . . ?
C33 C28 C27 120.92(11) . . ?
N1C C10C C5C 121.13(11) . . ?
N1C C10C C9C 119.71(12) . . ?
C9C C10C C5C 119.16(12) . . ?
C20B C19B C16B 120.82(11) . . ?
C20B C19B C24B 118.71(12) . . ?
C24B C19B C16B 120.39(11) . . ?
C34B C39B C40B 119.80(11) . . ?
C38B C39B C34B 119.17(12) . . ?
C38B C39B C40B 121.01(12) . . ?
C17B C16B C19B 119.27(11) . . ?
C17B C16B C15B 119.00(11) . . ?
C15B C16B C19B 121.68(11) . . ?
C12C C11C C41C 120.35(11) . . ?
C12C C11C C3C 120.16(11) . . ?
C41C C11C C3C 119.33(11) . . ?
N4C C5C C10C 121.27(11) . . ?
N4C C5C C6C 119.45(12) . . ?
C6C C5C C10C 119.27(12) . . ?
N1B C10B C5B 121.15(11) . . ?
N1B C10B C9B 119.62(11) . . ?
C9B C10B C5B 119.23(11) . . ?
C13A C18A C2A 119.77(11) . . ?
C13A C18A C17A 120.93(11) . . ?
C17A C18A C2A 119.24(12) . . ?
N4B C5B C10B 121.41(11) . . ?
N4B C5B C6B 119.30(11) . . ?
C6B C5B C10B 119.28(11) . . ?
C35 C36 H36 119.7 . . ?
C35 C36 C37 120.64(12) . . ?
C37 C36 H36 119.7 . . ?
C15 C16 C19 122.75(11) . . ?
C17 C16 C15 118.95(11) . . ?
C17 C16 C19 118.27(11) . . ?
C41A C11A C3A 118.97(11) . . ?
C12A C11A C3A 120.08(11) . . ?
C12A C11A C41A 120.79(12) . . ?
N4C C3C C2C 121.67(11) . . ?
N4C C3C C11C 118.59(11) . . ?
C2C C3C C11C 119.43(11) . . ?
C18C C13C C12C 118.55(11) . . ?
C18C C13C C14C 116.94(11) . . ?
C14C C13C C12C 124.50(11) . . ?
C14B C15B C16B 119.58(11) . . ?
C14B C15B C26B 119.15(11) . . ?
C16B C15B C26B 121.24(11) . . ?
N4B C3B C2B 121.61(11) . . ?
N4B C3B C11B 118.88(10) . . ?
C2B C3B C11B 119.30(10) . . ?
C34C C35C H35C 119.3 . . ?
C36C C35C C34C 121.44(12) . . ?
C36C C35C H35C 119.3 . . ?
C39A C34A C12A 119.16(12) . . ?
C35A C34A C12A 123.37(12) . . ?
C35A C34A C39A 117.23(12) . . ?
C18 C17 H17 119.4 . . ?
C16 C17 C18 121.26(11) . . ?
C16 C17 H17 119.4 . . ?
C34C C39C C40C 119.51(12) . . ?
C38C C39C C34C 119.51(12) . . ?
C38C C39C C40C 120.87(12) . . ?
C39B C40B H40B 119.8 . . ?
C41B C40B C39B 120.40(11) . . ?
C41B C40B H40B 119.8 . . ?
C41C C40C C39C 120.27(12) . . ?
C41C C40C H40C 119.9 . . ?
C39C C40C H40C 119.9 . . ?
C29B C28B C27B 119.36(11) . . ?
C33B C28B C29B 119.49(12) . . ?
C33B C28B C27B 121.03(12) . . ?
C13C C14C C29C 123.61(11) . . ?
C15C C14C C13C 118.20(11) . . ?
C15C C14C C29C 118.01(11) . . ?
C30C C29C C14C 122.44(11) . . ?
C30C C29C C28C 117.87(11) . . ?
C28C C29C C14C 119.41(12) . . ?
C11A C41A H41A 119.5 . . ?
C40A C41A C11A 120.95(12) . . ?
C40A C41A H41A 119.5 . . ?
C13A C14A C29A 123.50(11) . . ?
C15A C14A C13A 118.35(12) . . ?
C15A C14A C29A 117.89(11) . . ?
C34B C35B H35B 119.3 . . ?
C36B C35B C34B 121.48(12) . . ?
C36B C35B H35B 119.3 . . ?
C28 C27 H27 119.7 . . ?
C26 C27 C28 120.51(11) . . ?
C26 C27 H27 119.7 . . ?
C10B C9B H9B 119.9 . . ?
C8B C9B C10B 120.23(12) . . ?
C8B C9B H9B 119.9 . . ?
C11B C41B H41B 119.8 . . ?
C40B C41B C11B 120.49(11) . . ?
C40B C41B H41B 119.8 . . ?
N1 C10 C5 121.42(11) . . ?
N1 C10 C9 119.52(13) . . ?
C9 C10 C5 119.05(12) . . ?
C39 C38 H38 119.5 . . ?
C37 C38 C39 121.10(12) . . ?
C37 C38 H38 119.5 . . ?
C29B C30B H30B 119.4 . . ?
C31B C30B C29B 121.27(12) . . ?
C31B C30B H30B 119.4 . . ?
C5C C6C H6C 120.0 . . ?
C7C C6C C5C 120.08(13) . . ?
C7C C6C H6C 120.0 . . ?
C20 C19 C16 119.70(12) . . ?
C20 C19 C24 118.49(12) . . ?
C24 C19 C16 121.53(12) . . ?
N1A C2A C3A 122.04(11) . . ?
N1A C2A C18A 118.69(11) . . ?
C3A C2A C18A 119.16(11) . . ?
N4 C5 C10 121.39(11) . . ?
N4 C5 C6 118.89(13) . . ?
C6 C5 C10 119.72(12) . . ?
C15 C26 H26 119.4 . . ?
C27 C26 C15 121.28(11) . . ?
C27 C26 H26 119.4 . . ?
C17A C16A C19A 120.14(12) . . ?
C17A C16A C15A 118.81(12) . . ?
C15A C16A C19A 120.94(12) . . ?
C11A C12A C13A 118.86(11) . . ?
C11A C12A C34A 117.49(11) . . ?
C34A C12A C13A 123.31(11) . . ?
C14C C15C C26C 118.95(12) . . ?
C14C C15C C16D 121.5(4) . . ?
C16C C15C C14C 119.2(3) . . ?
C16C C15C C26C 121.7(3) . . ?
C26C C15C C16D 119.6(4) . . ?
N1A C10A C5A 121.34(12) . . ?
N1A C10A C9A 119.39(12) . . ?
C9A C10A C5A 119.26(12) . . ?
C5B C6B H6B 120.0 . . ?
C7B C6B C5B 120.02(12) . . ?
C7B C6B H6B 120.0 . . ?
N4A C5A C10A 121.34(11) . . ?
N4A C5A C6A 119.52(11) . . ?
C6A C5A C10A 119.14(12) . . ?
C41A C40A H40A 120.0 . . ?
C41A C40A C39A 120.07(12) . . ?
C39A C40A H40A 120.0 . . ?
C40A C39A C34A 119.76(12) . . ?
C38A C39A C34A 119.77(13) . . ?
C38A C39A C40A 120.36(13) . . ?
C15C C16C C19C 121.1(5) . . ?
C17C C16C C15C 121.1(5) . . ?
C17C C16C C19C 117.7(5) . . ?
C15B C26B H26B 119.3 . . ?
C27B C26B C15B 121.39(12) . . ?
C27B C26B H26B 119.3 . . ?
C23B C22B C25B 121.04(13) . . ?
C21B C22B C23B 118.05(12) . . ?
C21B C22B C25B 120.90(13) . . ?
C29C C30C H30C 119.4 . . ?
C31C C30C C29C 121.18(12) . . ?
C31C C30C H30C 119.4 . . ?
C20A C19A C16A 118.8(4) . . ?
C24A C19A C16A 121.9(5) . . ?
C24A C19A C20A 119.3(6) . . ?
C1 C19A C16A 121.19(16) . . ?
C1 C19A C4 117.5(2) . . ?
C4 C19A C16A 121.3(2) . . ?
C28B C27B H27B 119.8 . . ?
C26B C27B C28B 120.46(11) . . ?
C26B C27B H27B 119.8 . . ?
C18A C17A H17B 119.6 . . ?
C16A C17A C18A 120.86(12) . . ?
C16A C17A H17B 119.6 . . ?
C14A C15A C16A 120.36(12) . . ?
C14A C15A C26A 119.00(13) . . ?
C16A C15A C26A 120.63(12) . . ?
C10C C9C H9C 120.0 . . ?
C8C C9C C10C 119.99(13) . . ?
C8C C9C H9C 120.0 . . ?
C30A C29A C14A 122.63(12) . . ?
C30A C29A C28A 117.88(12) . . ?
C28A C29A C14A 119.19(12) . . ?
C6C C7C H7C 119.7 . . ?
C6C C7C C8C 120.65(12) . . ?
C8C C7C H7C 119.7 . . ?
C5A C6A H6A 119.8 . . ?
C7A C6A C5A 120.31(12) . . ?
C7A C6A H6A 119.8 . . ?
C36 C37 H37 120.3 . . ?
C38 C37 C36 119.43(12) . . ?
C38 C37 H37 120.3 . . ?
C35B C36B H36B 119.7 . . ?
C35B C36B C37B 120.53(13) . . ?
C37B C36B H36B 119.7 . . ?
C10 C9 H9 120.2 . . ?
C8 C9 C10 119.64(14) . . ?
C8 C9 H9 120.2 . . ?
C18C C17C H17A 118.5 . . ?
C18C C17C H17C 120.2 . . ?
C16C C17C C18C 119.7(3) . . ?
C16C C17C H17C 120.2 . . ?
C16D C17C C18C 123.1(4) . . ?
C16D C17C H17A 118.5 . . ?
C29C C28C C27C 119.30(12) . . ?
C33C C28C C29C 119.86(13) . . ?
C33C C28C C27C 120.72(12) . . ?
C19B C20B H20B 119.8 . . ?
C19B C20B C21B 120.41(12) . . ?
C21B C20B H20B 119.8 . . ?
C6B C7B H7B 119.7 . . ?
C6B C7B C8B 120.66(12) . . ?
C8B C7B H7B 119.7 . . ?
C39B C38B H38B 119.3 . . ?
C37B C38B C39B 121.44(12) . . ?
C37B C38B H38B 119.3 . . ?
C35C C36C H36C 119.6 . . ?
C35C C36C C37C 120.86(13) . . ?
C37C C36C H36C 119.6 . . ?
C19 C20 H20 119.7 . . ?
C19 C20 C21 120.59(13) . . ?
C21 C20 H20 119.7 . . ?
C7A C8A H8A 119.7 . . ?
C9A C8A H8A 119.7 . . ?
C9A C8A C7A 120.58(13) . . ?
C22B C23B H23B 119.5 . . ?
C24B C23B C22B 121.07(13) . . ?
C24B C23B H23B 119.5 . . ?
C6A C7A C8A 120.50(12) . . ?
C6A C7A H7A 119.7 . . ?
C8A C7A H7A 119.7 . . ?
C10A C9A H9A 119.9 . . ?
C8A C9A C10A 120.20(13) . . ?
C8A C9A H9A 119.9 . . ?
C19B C24B H24B 119.7 . . ?
C23B C24B C19B 120.53(12) . . ?
C23B C24B H24B 119.7 . . ?
C9B C8B C7B 120.56(12) . . ?
C9B C8B H8B 119.7 . . ?
C7B C8B H8B 119.7 . . ?
C29A C30A H30A 119.4 . . ?
C31A C30A C29A 121.17(12) . . ?
C31A C30A H30A 119.4 . . ?
C22B C21B C20B 121.22(12) . . ?
C22B C21B H21B 119.4 . . ?
C20B C21B H21B 119.4 . . ?
C30B C31B H31B 119.8 . . ?
C30B C31B C32B 120.37(12) . . ?
C32B C31B H31B 119.8 . . ?
C15C C26C H26C 119.3 . . ?
C27C C26C C15C 121.48(13) . . ?
C27C C26C H26C 119.3 . . ?
C9C C8C C7C 120.85(13) . . ?
C9C C8C H8C 119.6 . . ?
C7C C8C H8C 119.6 . . ?
C30 C31 H31 119.7 . . ?
C30 C31 C32 120.61(12) . . ?
C32 C31 H31 119.7 . . ?
C36C C37C H37C 120.4 . . ?
C38C C37C C36C 119.18(13) . . ?
C38C C37C H37C 120.4 . . ?
C39C C38C H38C 119.3 . . ?
C37C C38C C39C 121.46(13) . . ?
C37C C38C H38C 119.3 . . ?
C28B C33B H33B 119.5 . . ?
C32B C33B C28B 121.05(12) . . ?
C32B C33B H33B 119.5 . . ?
C28 C33 H33 119.5 . . ?
C32 C33 C28 120.91(12) . . ?
C32 C33 H33 119.5 . . ?
C20C C19C C16C 122.3(6) . . ?
C24C C19C C16C 120.8(7) . . ?
C24C C19C C20C 116.5(6) . . ?
C28C C27C H27C 119.6 . . ?
C26C C27C C28C 120.72(12) . . ?
C26C C27C H27C 119.6 . . ?
C34A C35A H35A 119.3 . . ?
C36A C35A C34A 121.50(14) . . ?
C36A C35A H35A 119.3 . . ?
C5 C6 H6 120.3 . . ?
C7 C6 C5 119.45(14) . . ?
C7 C6 H6 120.3 . . ?
C30C C31C H31C 119.7 . . ?
C30C C31C C32C 120.60(13) . . ?
C32C C31C H31C 119.7 . . ?
C28C C33C H33C 119.7 . . ?
C32C C33C C28C 120.69(13) . . ?
C32C C33C H33C 119.7 . . ?
C31B C32B H32B 120.2 . . ?
C33B C32B C31B 119.62(12) . . ?
C33B C32B H32B 120.2 . . ?
C21 C22 C25 120.64(16) . . ?
C23 C22 C21 117.96(13) . . ?
C23 C22 C25 121.40(15) . . ?
C36B C37B H37B 120.3 . . ?
C38B C37B C36B 119.34(12) . . ?
C38B C37B H37B 120.3 . . ?
C29A C28A C27A 119.43(13) . . ?
C33A C28A C29A 119.90(13) . . ?
C33A C28A C27A 120.48(13) . . ?
C19C C20C H20C 119.0 . . ?
C21C C20C C19C 121.9(6) . . ?
C21C C20C H20C 119.0 . . ?
C15A C26A H26A 119.4 . . ?
C27A C26A C15A 121.21(13) . . ?
C27A C26A H26A 119.4 . . ?
C20 C21 H21 119.4 . . ?
C22 C21 C20 121.18(14) . . ?
C22 C21 H21 119.4 . . ?
C19 C24 H24 119.8 . . ?
C19 C24 C23 120.39(14) . . ?
C23 C24 H24 119.8 . . ?
C9 C8 H8 119.6 . . ?
C9 C8 C7 120.85(13) . . ?
C7 C8 H8 119.6 . . ?
C31 C32 H32 120.2 . . ?
C33 C32 C31 119.56(12) . . ?
C33 C32 H32 120.2 . . ?
C6 C7 C8 121.25(13) . . ?
C6 C7 H7 119.4 . . ?
C8 C7 H7 119.4 . . ?
C28A C27A H27A 119.5 . . ?
C26A C27A C28A 121.09(13) . . ?
C26A C27A H27A 119.5 . . ?
C23A C22A C25A 122.8(5) . . ?
C23A C22A C21A 115.7(6) . . ?
C21A C22A C25A 121.4(4) . . ?
C1A C22A C25A 120.1(2) . . ?
C1A C22A C1B 118.1(3) . . ?
C1B C22A C25A 121.8(2) . . ?
C31C C32C H32C 120.1 . . ?
C33C C32C C31C 119.72(13) . . ?
C33C C32C H32C 120.1 . . ?
C22 C23 C24 121.31(14) . . ?
C22 C23 H23 119.3 . . ?
C24 C23 H23 119.3 . . ?
C22B C25B H25J 109.5 . . ?
C22B C25B H25K 109.5 . . ?
C22B C25B H25L 109.5 . . ?
H25J C25B H25K 109.5 . . ?
H25J C25B H25L 109.5 . . ?
H25K C25B H25L 109.5 . . ?
C19C C24C H24C 119.0 . . ?
C19C C24C C23C 122.0(5) . . ?
C23C C24C H24C 119.0 . . ?
C28A C33A H33A 119.7 . . ?
C32A C33A C28A 120.66(14) . . ?
C32A C33A H33A 119.7 . . ?
C30A C31A H31A 119.8 . . ?
C30A C31A C32A 120.46(14) . . ?
C32A C31A H31A 119.8 . . ?
C39A C38A H38A 119.5 . . ?
C37A C38A C39A 121.09(14) . . ?
C37A C38A H38A 119.5 . . ?
C35A C36A H36A 119.6 . . ?
C35A C36A C37A 120.73(15) . . ?
C37A C36A H36A 119.6 . . ?
C20C C21C H21C 119.4 . . ?
C20C C21C C22C 121.2(5) . . ?
C22C C21C H21C 119.4 . . ?
C24C C23C H23C 119.9 . . ?
C22C C23C C24C 120.2(5) . . ?
C22C C23C H23C 119.9 . . ?
C21C C22C C23C 118.2(4) . . ?
C21C C22C C25C 121.6(4) . . ?
C23C C22C C25C 120.2(4) . . ?
C33A C32A C31A 119.79(14) . . ?
C33A C32A H32A 120.1 . . ?
C31A C32A H32A 120.1 . . ?
C38A C37A C36A 119.48(15) . . ?
C38A C37A H37A 120.3 . . ?
C36A C37A H37A 120.3 . . ?
C22 C25 H25M 109.5 . . ?
C22 C25 H25N 109.5 . . ?
C22 C25 H25O 109.5 . . ?
H25M C25 H25N 109.5 . . ?
H25M C25 H25O 109.5 . . ?
H25N C25 H25O 109.5 . . ?
C22A C25A H25G 109.5 . . ?
C22A C25A H25H 109.5 . . ?
C22A C25A H25I 109.5 . . ?
H25G C25A H25H 109.5 . . ?
H25G C25A H25I 109.5 . . ?
H25H C25A H25I 109.5 . . ?
C19A C20A H20A 120.8 . . ?
C19A C20A C21A 118.5(8) . . ?
C21A C20A H20A 120.8 . . ?
C19A C24A H24A 119.4 . . ?
C19A C24A C23A 121.2(10) . . ?
C23A C24A H24A 119.4 . . ?
C22A C23A C24A 122.8(10) . . ?
C22A C23A H23A 118.6 . . ?
C24A C23A H23A 118.6 . . ?
C22A C21A H21A 118.7 . . ?
C20A C21A C22A 122.5(8) . . ?
C20A C21A H21A 118.7 . . ?
C22C C25C H25A 109.5 . . ?
C22C C25C H25B 109.5 . . ?
C22C C25C H25C 109.5 . . ?
H25A C25C H25B 109.5 . . ?
H25A C25C H25C 109.5 . . ?
H25B C25C H25C 109.5 . . ?
C15C C16D C19D 126.7(10) . . ?
C17C C16D C15C 114.5(8) . . ?
C17C C16D C19D 118.0(9) . . ?
C20D C19D C16D 115.9(13) . . ?
C24D C19D C16D 120.5(13) . . ?
C24D C19D C20D 123.6(12) . . ?
C19D C20D H20D 121.6 . . ?
C21D C20D C19D 116.8(13) . . ?
C21D C20D H20D 121.6 . . ?
C19D C24D H24D 121.3 . . ?
C19D C24D C23D 117.3(13) . . ?
C23D C24D H24D 121.3 . . ?
C20D C21D H21D 119.4 . . ?
C22D C21D C20D 121.2(11) . . ?
C22D C21D H21D 119.4 . . ?
C24D C23D H23D 119.4 . . ?
C22D C23D C24D 121.3(12) . . ?
C22D C23D H23D 119.4 . . ?
C21D C22D C23D 119.6(10) . . ?
C21D C22D C25D 118.3(10) . . ?
C23D C22D C25D 122.1(10) . . ?
C22D C25D H25D 109.5 . . ?
C22D C25D H25E 109.5 . . ?
C22D C25D H25F 109.5 . . ?
H25D C25D H25E 109.5 . . ?
H25D C25D H25F 109.5 . . ?
H25E C25D H25F 109.5 . . ?
C19A C1 H1 119.4 . . ?
C19A C1 C1B 121.2(2) . . ?
C1B C1 H1 119.4 . . ?
C19A C4 H4 119.5 . . ?
C1A C4 C19A 120.9(4) . . ?
C1A C4 H4 119.5 . . ?
C22A C1A C4 121.1(4) . . ?
C22A C1A H1A 119.5 . . ?
C4 C1A H1A 119.5 . . ?
C22A C1B C1 121.1(3) . . ?
C22A C1B H1B 119.4 . . ?
C1 C1B H1B 119.4 . . ?

loop_
_geom_bond_atom_site_label_1
_geom_bond_atom_site_label_2
_geom_bond_distance
_geom_bond_site_symmetry_2
_geom_bond_publ_flag
N1B C2B 1.3302(16) . ?
N1B C10B 1.3549(15) . ?
N4A C3A 1.3277(16) . ?
N4A C5A 1.3515(17) . ?
N4B C5B 1.3522(16) . ?
N4B C3B 1.3303(15) . ?
N4C C5C 1.3510(17) . ?
N4C C3C 1.3297(16) . ?
N1 C2 1.3315(16) . ?
N1 C10 1.3522(17) . ?
N4 C3 1.3302(15) . ?
N4 C5 1.3502(17) . ?
N1A C2A 1.3253(17) . ?
N1A C10A 1.3527(17) . ?
N1C C2C 1.3289(16) . ?
N1C C10C 1.3563(16) . ?
C13 C14 1.4403(15) . ?
C13 C12 1.4709(16) . ?
C13 C18 1.4053(16) . ?
C34 C35 1.4193(16) . ?
C34 C12 1.4457(16) . ?
C34 C39 1.4222(16) . ?
C14 C15 1.4181(16) . ?
C14 C29 1.4566(16) . ?
C11 C12 1.3951(16) . ?
C11 C3 1.4534(16) . ?
C11 C41 1.4244(16) . ?
C18B C2B 1.4593(15) . ?
C18B C17B 1.4114(16) . ?
C18B C13B 1.4058(16) . ?
C35 H35 0.9500 . ?
C35 C36 1.3719(17) . ?
C2C C18C 1.4588(16) . ?
C2C C3C 1.4303(17) . ?
C3 C2 1.4280(17) . ?
C29B C14B 1.4586(16) . ?
C29B C28B 1.4170(16) . ?
C29B C30B 1.4102(17) . ?
C2B C3B 1.4313(16) . ?
C14B C13B 1.4411(16) . ?
C14B C15B 1.4126(17) . ?
C34B C12B 1.4480(17) . ?
C34B C39B 1.4204(17) . ?
C34B C35B 1.4177(17) . ?
C17B H17D 0.9500 . ?
C17B C16B 1.3703(17) . ?
C11B C12B 1.3988(16) . ?
C11B C3B 1.4579(17) . ?
C11B C41B 1.4242(16) . ?
C13A C18A 1.4011(18) . ?
C13A C14A 1.4412(17) . ?
C13A C12A 1.4780(17) . ?
C39 C40 1.4224(17) . ?
C39 C38 1.4118(17) . ?
C2 C18 1.4584(16) . ?
C13B C12B 1.4623(16) . ?
C18C C13C 1.4035(17) . ?
C18C C17C 1.4108(17) . ?
C15 C16 1.4267(17) . ?
C15 C26 1.4372(17) . ?
C12C C34C 1.4505(17) . ?
C12C C11C 1.3971(17) . ?
C12C C13C 1.4682(17) . ?
C30 H30 0.9500 . ?
C30 C29 1.4141(17) . ?
C30 C31 1.3750(17) . ?
C41 H41 0.9500 . ?
C41 C40 1.3551(18) . ?
C34C C35C 1.4185(18) . ?
C34C C39C 1.4248(17) . ?
C40 H40 0.9500 . ?
C3A C11A 1.4559(18) . ?
C3A C2A 1.4361(16) . ?
C18 C17 1.4097(17) . ?
C29 C28 1.4193(16) . ?
C41C H41C 0.9500 . ?
C41C C11C 1.4266(17) . ?
C41C C40C 1.3522(19) . ?
C28 C27 1.4328(18) . ?
C28 C33 1.4149(18) . ?
C10C C5C 1.4276(18) . ?
C10C C9C 1.4228(18) . ?
C19B C16B 1.4876(16) . ?
C19B C20B 1.3878(18) . ?
C19B C24B 1.3947(18) . ?
C39B C40B 1.4263(18) . ?
C39B C38B 1.4161(18) . ?
C16B C15B 1.4297(17) . ?
C11C C3C 1.4553(17) . ?
C5C C6C 1.4252(17) . ?
C10B C5B 1.4240(17) . ?
C10B C9B 1.4196(17) . ?
C18A C2A 1.4572(17) . ?
C18A C17A 1.4150(17) . ?
C5B C6B 1.4235(17) . ?
C36 H36 0.9500 . ?
C36 C37 1.4083(18) . ?
C16 C17 1.3702(17) . ?
C16 C19 1.4951(17) . ?
C11A C41A 1.4243(17) . ?
C11A C12A 1.3977(17) . ?
C13C C14C 1.4447(16) . ?
C15B C26B 1.4381(16) . ?
C35C H35C 0.9500 . ?
C35C C36C 1.3714(19) . ?
C34A C12A 1.4464(18) . ?
C34A C39A 1.4276(18) . ?
C34A C35A 1.4200(19) . ?
C17 H17 0.9500 . ?
C39C C40C 1.4253(18) . ?
C39C C38C 1.4136(19) . ?
C40B H40B 0.9500 . ?
C40B C41B 1.3570(18) . ?
C40C H40C 0.9500 . ?
C28B C27B 1.4329(19) . ?
C28B C33B 1.4141(18) . ?
C14C C29C 1.4608(17) . ?
C14C C15C 1.4151(18) . ?
C29C C30C 1.4102(18) . ?
C29C C28C 1.4188(17) . ?
C41A H41A 0.9500 . ?
C41A C40A 1.3546(19) . ?
C14A C15A 1.4198(18) . ?
C14A C29A 1.4563(18) . ?
C35B H35B 0.9500 . ?
C35B C36B 1.3710(18) . ?
C27 H27 0.9500 . ?
C27 C26 1.3559(19) . ?
C9B H9B 0.9500 . ?
C9B C8B 1.3669(18) . ?
C41B H41B 0.9500 . ?
C10 C5 1.4262(19) . ?
C10 C9 1.4254(18) . ?
C38 H38 0.9500 . ?
C38 C37 1.3679(19) . ?
C30B H30B 0.9500 . ?
C30B C31B 1.3772(18) . ?
C6C H6C 0.9500 . ?
C6C C7C 1.362(2) . ?
C19 C20 1.388(2) . ?
C19 C24 1.393(2) . ?
C5 C6 1.4204(18) . ?
C26 H26 0.9500 . ?
C16A C19A 1.4948(17) . ?
C16A C17A 1.3674(18) . ?
C16A C15A 1.426(2) . ?
C15C C16C 1.398(6) . ?
C15C C26C 1.4360(17) . ?
C15C C16D 1.475(9) . ?
C10A C5A 1.4252(17) . ?
C10A C9A 1.4162(19) . ?
C6B H6B 0.9500 . ?
C6B C7B 1.3670(19) . ?
C5A C6A 1.4193(17) . ?
C40A H40A 0.9500 . ?
C40A C39A 1.4214(19) . ?
C39A C38A 1.415(2) . ?
C16C C17C 1.369(6) . ?
C16C C19C 1.495(7) . ?
C26B H26B 0.9500 . ?
C26B C27B 1.3528(19) . ?
C22B C23B 1.394(2) . ?
C22B C21B 1.388(2) . ?
C22B C25B 1.5054(18) . ?
C30C H30C 0.9500 . ?
C30C C31C 1.3776(18) . ?
C19A C20A 1.393(9) . ?
C19A C24A 1.331(10) . ?
C19A C1 1.373(3) . ?
C19A C4 1.397(4) . ?
C27B H27B 0.9500 . ?
C17A H17B 0.9500 . ?
C15A C26A 1.4364(18) . ?
C9C H9C 0.9500 . ?
C9C C8C 1.3653(19) . ?
C29A C30A 1.4076(18) . ?
C29A C28A 1.4172(18) . ?
C7C H7C 0.9500 . ?
C7C C8C 1.423(2) . ?
C6A H6A 0.9500 . ?
C6A C7A 1.365(2) . ?
C37 H37 0.9500 . ?
C36B H36B 0.9500 . ?
C36B C37B 1.404(2) . ?
C9 H9 0.9500 . ?
C9 C8 1.369(2) . ?
C17C H17A 0.9500 . ?
C17C H17C 0.9500 . ?
C17C C16D 1.388(8) . ?
C28C C27C 1.428(2) . ?
C28C C33C 1.4157(19) . ?
C20B H20B 0.9500 . ?
C20B C21B 1.3923(19) . ?
C7B H7B 0.9500 . ?
C7B C8B 1.421(2) . ?
C38B H38B 0.9500 . ?
C38B C37B 1.368(2) . ?
C36C H36C 0.9500 . ?
C36C C37C 1.404(2) . ?
C20 H20 0.9500 . ?
C20 C21 1.392(2) . ?
C8A H8A 0.9500 . ?
C8A C7A 1.419(2) . ?
C8A C9A 1.368(2) . ?
C23B H23B 0.9500 . ?
C23B C24B 1.3863(19) . ?
C7A H7A 0.9500 . ?
C9A H9A 0.9500 . ?
C24B H24B 0.9500 . ?
C8B H8B 0.9500 . ?
C30A H30A 0.9500 . ?
C30A C31A 1.374(2) . ?
C21B H21B 0.9500 . ?
C31B H31B 0.9500 . ?
C31B C32B 1.4048(19) . ?
C26C H26C 0.9500 . ?
C26C C27C 1.356(2) . ?
C8C H8C 0.9500 . ?
C31 H31 0.9500 . ?
C31 C32 1.4056(19) . ?
C37C H37C 0.9500 . ?
C37C C38C 1.369(2) . ?
C38C H38C 0.9500 . ?
C33B H33B 0.9500 . ?
C33B C32B 1.370(2) . ?
C33 H33 0.9500 . ?
C33 C32 1.370(2) . ?
C19C C20C 1.400(6) . ?
C19C C24C 1.400(6) . ?
C27C H27C 0.9500 . ?
C35A H35A 0.9500 . ?
C35A C36A 1.369(2) . ?
C6 H6 0.9500 . ?
C6 C7 1.364(2) . ?
C31C H31C 0.9500 . ?
C31C C32C 1.403(2) . ?
C33C H33C 0.9500 . ?
C33C C32C 1.370(2) . ?
C32B H32B 0.9500 . ?
C22 C21 1.390(2) . ?
C22 C23 1.385(2) . ?
C22 C25 1.5110(19) . ?
C37B H37B 0.9500 . ?
C28A C27A 1.425(2) . ?
C28A C33A 1.408(2) . ?
C20C H20C 0.9500 . ?
C20C C21C 1.389(6) . ?
C26A H26A 0.9500 . ?
C26A C27A 1.348(2) . ?
C21 H21 0.9500 . ?
C24 H24 0.9500 . ?
C24 C23 1.394(2) . ?
C8 H8 0.9500 . ?
C8 C7 1.413(2) . ?
C32 H32 0.9500 . ?
C7 H7 0.9500 . ?
C27A H27A 0.9500 . ?
C22A C25A 1.512(2) . ?
C22A C23A 1.346(10) . ?
C22A C21A 1.402(10) . ?
C22A C1A 1.375(5) . ?
C22A C1B 1.376(4) . ?
C32C H32C 0.9500 . ?
C23 H23 0.9500 . ?
C25B H25J 0.9800 . ?
C25B H25K 0.9800 . ?
C25B H25L 0.9800 . ?
C24C H24C 0.9500 . ?
C24C C23C 1.406(6) . ?
C33A H33A 0.9500 . ?
C33A C32A 1.369(2) . ?
C31A H31A 0.9500 . ?
C31A C32A 1.402(2) . ?
C38A H38A 0.9500 . ?
C38A C37A 1.366(2) . ?
C36A H36A 0.9500 . ?
C36A C37A 1.410(2) . ?
C21C H21C 0.9500 . ?
C21C C22C 1.390(5) . ?
C23C H23C 0.9500 . ?
C23C C22C 1.396(5) . ?
C22C C25C 1.520(5) . ?
C32A H32A 0.9500 . ?
C37A H37A 0.9500 . ?
C25 H25M 0.9800 . ?
C25 H25N 0.9800 . ?
C25 H25O 0.9800 . ?
C25A H25G 0.9800 . ?
C25A H25H 0.9800 . ?
C25A H25I 0.9800 . ?
C20A H20A 0.9500 . ?
C20A C21A 1.396(10) . ?
C24A H24A 0.9500 . ?
C24A C23A 1.396(11) . ?
C23A H23A 0.9500 . ?
C21A H21A 0.9500 . ?
C25C H25A 0.9800 . ?
C25C H25B 0.9800 . ?
C25C H25C 0.9800 . ?
C16D C19D 1.504(12) . ?
C19D C20D 1.391(13) . ?
C19D C24D 1.375(12) . ?
C20D H20D 0.9500 . ?
C20D C21D 1.396(12) . ?
C24D H24D 0.9500 . ?
C24D C23D 1.383(12) . ?
C21D H21D 0.9500 . ?
C21D C22D 1.373(11) . ?
C23D H23D 0.9500 . ?
C23D C22D 1.387(11) . ?
C22D C25D 1.538(11) . ?
C25D H25D 0.9800 . ?
C25D H25E 0.9800 . ?
C25D H25F 0.9800 . ?
C1 H1 0.9500 . ?
C1 C1B 1.393(4) . ?
C4 H4 0.9500 . ?
C4 C1A 1.387(5) . ?
C1A H1A 0.9500 . ?
C1B H1B 0.9500 . ?

loop_
_geom_torsion_atom_site_label_1
_geom_torsion_atom_site_label_2
_geom_torsion_atom_site_label_3
_geom_torsion_atom_site_label_4
_geom_torsion
_geom_torsion_site_symmetry_1
_geom_torsion_site_symmetry_2
_geom_torsion_site_symmetry_3
_geom_torsion_site_symmetry_4
_geom_torsion_publ_flag
N1B C2B C3B N4B 0.42(17) . . . . ?
N1B C2B C3B C11B -174.14(10) . . . . ?
N1B C10B C5B N4B 0.74(18) . . . . ?
N1B C10B C5B C6B 179.79(11) . . . . ?
N1B C10B C9B C8B 179.70(11) . . . . ?
N4A C3A C11A C41A 2.34(16) . . . . ?
N4A C3A C11A C12A 177.74(11) . . . . ?
N4A C3A C2A N1A 2.25(18) . . . . ?
N4A C3A C2A C18A 178.45(11) . . . . ?
N4A C5A C6A C7A 179.90(12) . . . . ?
N4B C5B C6B C7B 179.42(12) . . . . ?
N4C C5C C6C C7C -178.60(11) . . . . ?
N1 C2 C18 C13 174.58(11) . . . . ?
N1 C2 C18 C17 -5.00(17) . . . . ?
N1 C10 C5 N4 2.73(18) . . . . ?
N1 C10 C5 C6 -176.97(12) . . . . ?
N1 C10 C9 C8 177.00(12) . . . . ?
N4 C3 C2 N1 3.32(18) . . . . ?
N4 C3 C2 C18 -179.10(11) . . . . ?
N4 C5 C6 C7 179.87(13) . . . . ?
N1A C10A C5A N4A 1.56(18) . . . . ?
N1A C10A C5A C6A -178.06(11) . . . . ?
N1A C10A C9A C8A 177.97(12) . . . . ?
N1C C2C C18C C13C 178.41(11) . . . . ?
N1C C2C C18C C17C -2.80(17) . . . . ?
N1C C2C C3C N4C -0.36(18) . . . . ?
N1C C2C C3C C11C 173.11(11) . . . . ?
N1C C10C C5C N4C -0.65(18) . . . . ?
N1C C10C C5C C6C -179.31(11) . . . . ?
N1C C10C C9C C8C 179.21(12) . . . . ?
C13 C14 C15 C16 13.65(17) . . . . ?
C13 C14 C15 C26 -166.35(11) . . . . ?
C13 C14 C29 C30 -17.30(18) . . . . ?
C13 C14 C29 C28 167.76(11) . . . . ?
C13 C18 C17 C16 1.19(18) . . . . ?
C34 C35 C36 C37 -2.14(19) . . . . ?
C34 C39 C40 C41 7.22(17) . . . . ?
C34 C39 C38 C37 -5.32(19) . . . . ?
C14 C13 C12 C34 -28.61(17) . . . . ?
C14 C13 C12 C11 157.31(11) . . . . ?
C14 C13 C18 C2 -163.50(10) . . . . ?
C14 C13 C18 C17 16.08(16) . . . . ?
C14 C15 C16 C17 3.72(18) . . . . ?
C14 C15 C16 C19 -178.21(11) . . . . ?
C14 C15 C26 C27 -6.53(19) . . . . ?
C14 C29 C28 C27 4.10(17) . . . . ?
C14 C29 C28 C33 -178.92(12) . . . . ?
C11 C3 C2 N1 177.27(11) . . . . ?
C11 C3 C2 C18 -5.15(16) . . . . ?
C11 C41 C40 C39 -6.69(18) . . . . ?
C18B C2B C3B N4B -177.31(10) . . . . ?
C18B C2B C3B C11B 8.13(16) . . . . ?
C18B C17B C16B C19B -170.11(11) . . . . ?
C18B C17B C16B C15B 12.39(17) . . . . ?
C18B C13B C12B C34B -151.01(11) . . . . ?
C18B C13B C12B C11B 23.36(16) . . . . ?
C35 C34 C12 C13 -15.79(17) . . . . ?
C35 C34 C12 C11 158.38(11) . . . . ?
C35 C34 C39 C40 -170.41(10) . . . . ?
C35 C34 C39 C38 6.14(16) . . . . ?
C35 C36 C37 C38 3.1(2) . . . . ?
C2C N1C C10C C5C 0.08(17) . . . . ?
C2C N1C C10C C9C -178.94(11) . . . . ?
C2C C18C C13C C12C 15.91(17) . . . . ?
C2C C18C C13C C14C -165.38(11) . . . . ?
C2C C18C C17C C16C -176.9(5) . . . . ?
C2C C18C C17C C16D -173.2(8) . . . . ?
C12 C13 C14 C15 156.26(11) . . . . ?
C12 C13 C14 C29 -28.07(17) . . . . ?
C12 C13 C18 C2 16.98(16) . . . . ?
C12 C13 C18 C17 -163.44(11) . . . . ?
C12 C34 C35 C36 -176.93(11) . . . . ?
C12 C34 C39 C40 4.28(16) . . . . ?
C12 C34 C39 C38 -179.18(11) . . . . ?
C12 C11 C3 N4 173.01(10) . . . . ?
C12 C11 C3 C2 -1.17(17) . . . . ?
C12 C11 C41 C40 -5.73(17) . . . . ?
C3 N4 C5 C10 -0.91(17) . . . . ?
C3 N4 C5 C6 178.79(11) . . . . ?
C3 C11 C12 C13 15.18(16) . . . . ?
C3 C11 C12 C34 -159.28(10) . . . . ?
C3 C11 C41 C40 170.48(11) . . . . ?
C3 C2 C18 C13 -3.07(17) . . . . ?
C3 C2 C18 C17 177.35(11) . . . . ?
C29B C14B C13B C18B -150.84(11) . . . . ?
C29B C14B C13B C12B 31.47(17) . . . . ?
C29B C14B C15B C16B 160.68(11) . . . . ?
C29B C14B C15B C26B -17.34(17) . . . . ?
C29B C28B C27B C26B -7.97(19) . . . . ?
C29B C28B C33B C32B 2.8(2) . . . . ?
C29B C30B C31B C32B 0.2(2) . . . . ?
C2B N1B C10B C5B -0.12(16) . . . . ?
C2B N1B C10B C9B 178.85(11) . . . . ?
C2B C18B C17B C16B 177.68(11) . . . . ?
C2B C18B C13B C14B 163.51(10) . . . . ?
C2B C18B C13B C12B -18.65(16) . . . . ?
C14B C29B C28B C27B -2.90(17) . . . . ?
C14B C29B C28B C33B -178.94(11) . . . . ?
C14B C29B C30B C31B 177.33(12) . . . . ?
C14B C13B C12B C34B 26.64(17) . . . . ?
C14B C13B C12B C11B -158.99(11) . . . . ?
C14B C15B C26B C27B 6.90(19) . . . . ?
C34B C39B C40B C41B -4.14(18) . . . . ?
C34B C39B C38B C37B 4.33(19) . . . . ?
C34B C35B C36B C37B 0.3(2) . . . . ?
C17B C18B C2B N1B 5.49(16) . . . . ?
C17B C18B C2B C3B -176.71(10) . . . . ?
C17B C18B C13B C14B -16.61(16) . . . . ?
C17B C18B C13B C12B 161.22(10) . . . . ?
C17B C16B C15B C14B -3.23(17) . . . . ?
C17B C16B C15B C26B 174.74(11) . . . . ?
C13A C18A C2A N1A 170.93(11) . . . . ?
C13A C18A C2A C3A -5.39(17) . . . . ?
C13A C18A C17A C16A -1.58(19) . . . . ?
C13A C14A C15A C16A 11.70(19) . . . . ?
C13A C14A C15A C26A -169.00(12) . . . . ?
C13A C14A C29A C30A -15.2(2) . . . . ?
C13A C14A C29A C28A 171.29(13) . . . . ?
C39 C34 C35 C36 -2.50(17) . . . . ?
C39 C34 C12 C13 169.87(10) . . . . ?
C39 C34 C12 C11 -15.96(15) . . . . ?
C39 C38 C37 C36 0.6(2) . . . . ?
C2 N1 C10 C5 -1.40(17) . . . . ?
C2 N1 C10 C9 179.67(11) . . . . ?
C2 C18 C17 C16 -179.24(11) . . . . ?
C13B C18B C2B N1B -174.63(10) . . . . ?
C13B C18B C2B C3B 3.16(16) . . . . ?
C13B C18B C17B C16B -2.20(17) . . . . ?
C13B C14B C15B C16B -15.68(17) . . . . ?
C13B C14B C15B C26B 166.31(11) . . . . ?
C18C C2C C3C N4C 178.00(10) . . . . ?
C18C C2C C3C C11C -8.54(16) . . . . ?
C18C C13C C14C C29C 150.64(12) . . . . ?
C18C C13C C14C C15C -24.42(17) . . . . ?
C18C C17C C16D C15C -16.9(14) . . . . ?
C18C C17C C16D C19D 172.7(11) . . . . ?
C15 C14 C29 C30 158.41(11) . . . . ?
C15 C14 C29 C28 -16.53(16) . . . . ?
C15 C16 C17 C18 -11.35(18) . . . . ?
C15 C16 C19 C20 102.08(15) . . . . ?
C15 C16 C19 C24 -83.98(16) . . . . ?
C12C C34C C35C C36C -176.06(11) . . . . ?
C12C C34C C39C C40C 1.85(17) . . . . ?
C12C C34C C39C C38C 178.26(11) . . . . ?
C12C C11C C3C N4C 174.29(10) . . . . ?
C12C C11C C3C C2C 0.63(17) . . . . ?
C12C C13C C14C C29C -30.74(18) . . . . ?
C12C C13C C14C C15C 154.20(12) . . . . ?
C30 C29 C28 C27 -171.09(11) . . . . ?
C30 C29 C28 C33 5.89(18) . . . . ?
C30 C31 C32 C33 3.0(2) . . . . ?
C41 C11 C12 C13 -168.66(10) . . . . ?
C41 C11 C12 C34 16.88(16) . . . . ?
C41 C11 C3 N4 -3.24(16) . . . . ?
C41 C11 C3 C2 -177.41(10) . . . . ?
C34C C12C C11C C41C 17.34(16) . . . . ?
C34C C12C C11C C3C -158.11(10) . . . . ?
C34C C12C C13C C18C 149.31(11) . . . . ?
C34C C12C C13C C14C -29.29(18) . . . . ?
C34C C35C C36C C37C -1.39(19) . . . . ?
C34C C39C C40C C41C 8.37(18) . . . . ?
C34C C39C C38C C37C -2.62(19) . . . . ?
C12B C34B C39B C40B -6.73(17) . . . . ?
C12B C34B C39B C38B 175.26(11) . . . . ?
C12B C34B C35B C36B -177.60(12) . . . . ?
C12B C11B C3B N4B -178.22(10) . . . . ?
C12B C11B C3B C2B -3.51(16) . . . . ?
C12B C11B C41B C40B 3.01(17) . . . . ?
C40 C39 C38 C37 171.22(12) . . . . ?
C3A N4A C5A C10A -0.66(17) . . . . ?
C3A N4A C5A C6A 178.96(11) . . . . ?
C3A C11A C41A C40A 170.03(11) . . . . ?
C3A C11A C12A C13A 12.70(16) . . . . ?
C3A C11A C12A C34A -160.79(11) . . . . ?
C18 C13 C14 C15 -23.22(16) . . . . ?
C18 C13 C14 C29 152.44(11) . . . . ?
C18 C13 C12 C34 150.87(11) . . . . ?
C18 C13 C12 C11 -23.21(16) . . . . ?
C29 C14 C15 C16 -162.28(11) . . . . ?
C29 C14 C15 C26 17.72(16) . . . . ?
C29 C30 C31 C32 0.1(2) . . . . ?
C29 C28 C27 C26 7.56(19) . . . . ?
C29 C28 C33 C32 -3.0(2) . . . . ?
C41C C11C C3C N4C -1.20(16) . . . . ?
C41C C11C C3C C2C -174.86(10) . . . . ?
C28 C27 C26 C15 -6.5(2) . . . . ?
C28 C33 C32 C31 -1.5(2) . . . . ?
C10C N1C C2C C18C -177.95(10) . . . . ?
C10C N1C C2C C3C 0.40(17) . . . . ?
C10C C5C C6C C7C 0.08(18) . . . . ?
C10C C9C C8C C7C 0.1(2) . . . . ?
C19B C16B C15B C14B 179.33(11) . . . . ?
C19B C16B C15B C26B -2.70(18) . . . . ?
C19B C20B C21B C22B -0.2(2) . . . . ?
C39B C34B C12B C11B 15.37(16) . . . . ?
C39B C34B C12B C13B -170.17(10) . . . . ?
C39B C34B C35B C36B 5.67(18) . . . . ?
C39B C40B C41B C11B 6.17(18) . . . . ?
C39B C38B C37B C36B 1.7(2) . . . . ?
C16B C19B C20B C21B 176.83(12) . . . . ?
C16B C19B C24B C23B -176.32(12) . . . . ?
C16B C15B C26B C27B -171.08(12) . . . . ?
C11C C12C C34C C35C 159.80(11) . . . . ?
C11C C12C C34C C39C -14.42(16) . . . . ?
C11C C12C C13C C18C -23.80(16) . . . . ?
C11C C12C C13C C14C 157.60(11) . . . . ?
C11C C41C C40C C39C -5.74(18) . . . . ?
C5C N4C C3C C2C -0.20(16) . . . . ?
C5C N4C C3C C11C -173.72(10) . . . . ?
C5C C10C C9C C8C 0.18(18) . . . . ?
C5C C6C C7C C8C 0.23(19) . . . . ?
C10B N1B C2B C18B 177.31(10) . . . . ?
C10B N1B C2B C3B -0.43(16) . . . . ?
C10B C5B C6B C7B 0.34(18) . . . . ?
C10B C9B C8B C7B 0.6(2) . . . . ?
C18A C13A C14A C15A -22.57(17) . . . . ?
C18A C13A C14A C29A 151.52(12) . . . . ?
C18A C13A C12A C11A -25.46(16) . . . . ?
C18A C13A C12A C34A 147.63(12) . . . . ?
C5B N4B C3B C2B 0.19(16) . . . . ?
C5B N4B C3B C11B 174.77(10) . . . . ?
C5B C10B C9B C8B -1.31(18) . . . . ?
C5B C6B C7B C8B -1.0(2) . . . . ?
C16 C15 C26 C27 173.46(12) . . . . ?
C16 C19 C20 C21 171.10(12) . . . . ?
C16 C19 C24 C23 -171.54(13) . . . . ?
C11A C3A C2A N1A 176.28(11) . . . . ?
C11A C3A C2A C18A -7.53(16) . . . . ?
C11A C41A C40A C39A -5.50(18) . . . . ?
C3C N4C C5C C10C 0.68(16) . . . . ?
C3C N4C C5C C6C 179.33(11) . . . . ?
C3C C2C C18C C13C 0.01(17) . . . . ?
C3C C2C C18C C17C 178.80(11) . . . . ?
C13C C18C C17C C16C 1.9(5) . . . . ?
C13C C18C C17C C16D 5.6(8) . . . . ?
C13C C12C C34C C35C -13.39(18) . . . . ?
C13C C12C C34C C39C 172.39(11) . . . . ?
C13C C12C C11C C41C -169.16(10) . . . . ?
C13C C12C C11C C3C 15.40(16) . . . . ?
C13C C14C C29C C30C -14.77(19) . . . . ?
C13C C14C C29C C28C 171.42(12) . . . . ?
C13C C14C C15C C16C 15.7(5) . . . . ?
C13C C14C C15C C26C -168.16(12) . . . . ?
C13C C14C C15C C16D 13.0(7) . . . . ?
C15B C14B C13B C18B 25.28(16) . . . . ?
C15B C14B C13B C12B -152.41(11) . . . . ?
C15B C26B C27B C28B 6.1(2) . . . . ?
C3B N4B C5B C10B -0.74(16) . . . . ?
C3B N4B C5B C6B -179.79(11) . . . . ?
C3B C11B C12B C34B 162.53(10) . . . . ?
C3B C11B C12B C13B -12.11(16) . . . . ?
C3B C11B C41B C40B -173.25(11) . . . . ?
C35C C34C C39C C40C -172.71(11) . . . . ?
C35C C34C C39C C38C 3.70(17) . . . . ?
C35C C36C C37C C38C 2.6(2) . . . . ?
C34A C39A C38A C37A -4.2(2) . . . . ?
C34A C35A C36A C37A -1.8(3) . . . . ?
C17 C16 C19 C20 -79.83(16) . . . . ?
C17 C16 C19 C24 94.11(16) . . . . ?
C39C C34C C35C C36C -1.76(18) . . . . ?
C40B C39B C38B C37B -173.66(12) . . . . ?
C40C C41C C11C C12C -7.50(18) . . . . ?
C40C C41C C11C C3C 167.98(11) . . . . ?
C40C C39C C38C C37C 173.74(12) . . . . ?
C28B C29B C14B C13B -168.46(11) . . . . ?
C28B C29B C14B C15B 15.39(16) . . . . ?
C28B C29B C30B C31B 2.88(18) . . . . ?
C28B C33B C32B C31B 0.3(2) . . . . ?
C14C C29C C30C C31C -176.33(12) . . . . ?
C14C C29C C28C C27C 1.68(19) . . . . ?
C14C C29C C28C C33C 177.66(12) . . . . ?
C14C C15C C16C C17C 2.4(10) . . . . ?
C14C C15C C16C C19C -173.4(6) . . . . ?
C14C C15C C26C C27C -7.9(2) . . . . ?
C14C C15C C16D C17C 7.4(14) . . . . ?
C14C C15C C16D C19D 176.8(13) . . . . ?
C29C C14C C15C C16C -159.7(5) . . . . ?
C29C C14C C15C C26C 16.50(18) . . . . ?
C29C C14C C15C C16D -162.4(7) . . . . ?
C29C C30C C31C C32C -0.1(2) . . . . ?
C29C C28C C27C C26C 7.4(2) . . . . ?
C29C C28C C33C C32C -2.3(2) . . . . ?
C41A C11A C12A C13A -171.99(11) . . . . ?
C41A C11A C12A C34A 14.52(17) . . . . ?
C41A C40A C39A C34A 6.49(19) . . . . ?
C41A C40A C39A C38A -169.74(14) . . . . ?
C14A C13A C18A C2A -159.15(11) . . . . ?
C14A C13A C18A C17A 17.89(17) . . . . ?
C14A C13A C12A C11A 155.30(12) . . . . ?
C14A C13A C12A C34A -31.61(18) . . . . ?
C14A C15A C26A C27A -7.2(2) . . . . ?
C14A C29A C30A C31A -176.21(15) . . . . ?
C14A C29A C28A C27A 3.1(2) . . . . ?
C14A C29A C28A C33A 178.17(15) . . . . ?
C35B C34B C12B C11B -161.33(11) . . . . ?
C35B C34B C12B C13B 13.12(17) . . . . ?
C35B C34B C39B C40B 170.17(11) . . . . ?
C35B C34B C39B C38B -7.84(17) . . . . ?
C35B C36B C37B C38B -4.1(2) . . . . ?
C27 C28 C33 C32 173.93(14) . . . . ?
C9B C10B C5B N4B -178.24(11) . . . . ?
C9B C10B C5B C6B 0.82(17) . . . . ?
C41B C11B C12B C34B -13.70(16) . . . . ?
C41B C11B C12B C13B 171.66(10) . . . . ?
C41B C11B C3B N4B -1.92(16) . . . . ?
C41B C11B C3B C2B 172.79(10) . . . . ?
C10 N1 C2 C3 -1.45(17) . . . . ?
C10 N1 C2 C18 -179.04(10) . . . . ?
C10 C5 C6 C7 -0.4(2) . . . . ?
C10 C9 C8 C7 0.4(2) . . . . ?
C38 C39 C40 C41 -169.31(12) . . . . ?
C30B C29B C14B C13B 17.17(18) . . . . ?
C30B C29B C14B C15B -158.98(11) . . . . ?
C30B C29B C28B C27B 171.71(12) . . . . ?
C30B C29B C28B C33B -4.33(18) . . . . ?
C30B C31B C32B C33B -1.9(2) . . . . ?
C6C C7C C8C C9C -0.3(2) . . . . ?
C19 C16 C17 C18 170.49(11) . . . . ?
C19 C20 C21 C22 1.2(2) . . . . ?
C19 C24 C23 C22 -0.1(2) . . . . ?
C2A N1A C10A C5A -0.49(17) . . . . ?
C2A N1A C10A C9A -179.36(11) . . . . ?
C2A C3A C11A C41A -171.84(11) . . . . ?
C2A C3A C11A C12A 3.56(17) . . . . ?
C2A C18A C17A C16A 175.48(11) . . . . ?
C5 N4 C3 C11 -176.00(10) . . . . ?
C5 N4 C3 C2 -1.95(17) . . . . ?
C5 C10 C9 C8 -1.95(19) . . . . ?
C5 C6 C7 C8 -1.1(2) . . . . ?
C26 C15 C16 C17 -176.28(12) . . . . ?
C26 C15 C16 C19 1.80(19) . . . . ?
C16A C19A C20A C21A -179.3(11) . . . . ?
C16A C19A C24A C23A 178.5(8) . . . . ?
C16A C19A C1 C1B -178.6(2) . . . . ?
C16A C19A C4 C1A 179.0(3) . . . . ?
C16A C15A C26A C27A 172.10(14) . . . . ?
C12A C13A C18A C2A 21.55(17) . . . . ?
C12A C13A C18A C17A -161.41(11) . . . . ?
C12A C13A C14A C15A 156.68(12) . . . . ?
C12A C13A C14A C29A -29.2(2) . . . . ?
C12A C11A C41A C40A -5.34(18) . . . . ?
C12A C34A C39A C40A 3.01(18) . . . . ?
C12A C34A C39A C38A 179.26(13) . . . . ?
C12A C34A C35A C36A -176.12(14) . . . . ?
C15C C14C C29C C30C 160.30(12) . . . . ?
C15C C14C C29C C28C -13.51(18) . . . . ?
C15C C16C C17C C18C -11.4(10) . . . . ?
C15C C16C C19C C20C 59.8(12) . . . . ?
C15C C16C C19C C24C -127.9(9) . . . . ?
C15C C26C C27C C28C -4.4(2) . . . . ?
C15C C16D C19D C20D 67(2) . . . . ?
C15C C16D C19D C24D -115(2) . . . . ?
C10A N1A C2A C3A -1.31(17) . . . . ?
C10A N1A C2A C18A -177.52(10) . . . . ?
C10A C5A C6A C7A -0.47(18) . . . . ?
C6B C7B C8B C9B 0.6(2) . . . . ?
C5A N4A C3A C11A -175.19(10) . . . . ?
C5A N4A C3A C2A -1.14(16) . . . . ?
C5A C10A C9A C8A -0.92(19) . . . . ?
C5A C6A C7A C8A 0.2(2) . . . . ?
C40A C39A C38A C37A 172.07(16) . . . . ?
C39A C34A C12A C13A 173.59(11) . . . . ?
C39A C34A C12A C11A -13.23(17) . . . . ?
C39A C34A C35A C36A -1.7(2) . . . . ?
C39A C38A C37A C36A 0.6(3) . . . . ?
C16C C15C C26C C27C 168.2(5) . . . . ?
C16C C19C C20C C21C 172.8(8) . . . . ?
C16C C19C C24C C23C -173.2(8) . . . . ?
C22B C23B C24B C19B -0.9(2) . . . . ?
C30C C29C C28C C27C -172.40(13) . . . . ?
C30C C29C C28C C33C 3.57(19) . . . . ?
C30C C31C C32C C33C 1.4(2) . . . . ?
C19A C16A C17A C18A 173.82(12) . . . . ?
C19A C16A C15A C14A -179.12(12) . . . . ?
C19A C16A C15A C26A 1.6(2) . . . . ?
C19A C20A C21A C22A 1(2) . . . . ?
C19A C24A C23A C22A 0.3(16) . . . . ?
C19A C1 C1B C22A 0.1(4) . . . . ?
C19A C4 C1A C22A -0.9(6) . . . . ?
C27B C28B C33B C32B -173.18(13) . . . . ?
C17A C18A C2A N1A -6.15(17) . . . . ?
C17A C18A C2A C3A 177.52(11) . . . . ?
C17A C16A C19A C20A -105.1(15) . . . . ?
C17A C16A C19A C24A 78.4(10) . . . . ?
C17A C16A C19A C1 -74.4(2) . . . . ?
C17A C16A C19A C4 104.5(3) . . . . ?
C17A C16A C15A C14A 4.77(19) . . . . ?
C17A C16A C15A C26A -174.52(13) . . . . ?
C15A C14A C29A C30A 158.96(14) . . . . ?
C15A C14A C29A C28A -14.59(19) . . . . ?
C15A C16A C19A C20A 78.8(15) . . . . ?
C15A C16A C19A C24A -97.6(10) . . . . ?
C15A C16A C19A C1 109.6(2) . . . . ?
C15A C16A C19A C4 -71.5(3) . . . . ?
C15A C16A C17A C18A -10.03(19) . . . . ?
C15A C26A C27A C28A -4.7(2) . . . . ?
C9C C10C C5C N4C 178.38(11) . . . . ?
C9C C10C C5C C6C -0.28(17) . . . . ?
C29A C14A C15A C16A -162.73(12) . . . . ?
C29A C14A C15A C26A 16.57(19) . . . . ?
C29A C30A C31A C32A -0.6(3) . . . . ?
C29A C28A C27A C26A 6.7(2) . . . . ?
C29A C28A C33A C32A -3.0(3) . . . . ?
C9 C10 C5 N4 -178.34(11) . . . . ?
C9 C10 C5 C6 1.96(18) . . . . ?
C9 C8 C7 C6 1.2(2) . . . . ?
C17C C18C C13C C12C -162.87(11) . . . . ?
C17C C18C C13C C14C 15.84(17) . . . . ?
C17C C16C C19C C20C -116.1(9) . . . . ?
C17C C16C C19C C24C 56.2(11) . . . . ?
C17C C16D C19D C20D -124.2(18) . . . . ?
C17C C16D C19D C24D 54(2) . . . . ?
C28C C29C C30C C31C -2.43(19) . . . . ?
C28C C33C C32C C31C -0.2(2) . . . . ?
C20B C19B C16B C17B -68.37(16) . . . . ?
C20B C19B C16B C15B 109.07(14) . . . . ?
C20B C19B C24B C23B 0.5(2) . . . . ?
C38B C39B C40B C41B 173.84(12) . . . . ?
C36C C37C C38C C39C -0.6(2) . . . . ?
C20 C19 C24 C23 2.5(2) . . . . ?
C23B C22B C21B C20B -0.2(2) . . . . ?
C7A C8A C9A C10A 0.7(2) . . . . ?
C9A C10A C5A N4A -179.57(11) . . . . ?
C9A C10A C5A C6A 0.81(18) . . . . ?
C9A C8A C7A C6A -0.3(2) . . . . ?
C24B C19B C16B C17B 108.38(14) . . . . ?
C24B C19B C16B C15B -74.18(16) . . . . ?
C24B C19B C20B C21B 0.03(19) . . . . ?
C30A C29A C28A C27A -170.72(15) . . . . ?
C30A C29A C28A C33A 4.3(2) . . . . ?
C30A C31A C32A C33A 2.1(3) . . . . ?
C21B C22B C23B C24B 0.7(2) . . . . ?
C26C C15C C16C C17C -173.7(5) . . . . ?
C26C C15C C16C C19C 10.6(10) . . . . ?
C26C C15C C16D C17C -171.5(6) . . . . ?
C26C C15C C16D C19D -2.1(19) . . . . ?
C31 C30 C29 C14 -179.53(12) . . . . ?
C31 C30 C29 C28 -4.51(18) . . . . ?
C38C C39C C40C C41C -167.99(12) . . . . ?
C33B C28B C27B C26B 168.00(13) . . . . ?
C33 C28 C27 C26 -169.38(13) . . . . ?
C19C C16C C17C C18C 164.5(5) . . . . ?
C19C C20C C21C C22C -0.2(13) . . . . ?
C19C C24C C23C C22C 0.6(12) . . . . ?
C27C C28C C33C C32C 173.61(15) . . . . ?
C35A C34A C12A C13A -12.13(19) . . . . ?
C35A C34A C12A C11A 161.05(12) . . . . ?
C35A C34A C39A C40A -171.62(12) . . . . ?
C35A C34A C39A C38A 4.63(19) . . . . ?
C35A C36A C37A C38A 2.4(3) . . . . ?
C33C C28C C27C C26C -168.57(14) . . . . ?
C28A C29A C30A C31A -2.6(2) . . . . ?
C28A C33A C32A C31A -0.3(3) . . . . ?
C20C C19C C24C C23C -0.4(13) . . . . ?
C20C C21C C22C C23C 0.4(10) . . . . ?
C20C C21C C22C C25C -178.0(7) . . . . ?
C21 C22 C23 C24 -1.8(2) . . . . ?
C24 C19 C20 C21 -3.0(2) . . . . ?
C27A C28A C33A C32A 172.01(19) . . . . ?
C23 C22 C21 C20 1.2(2) . . . . ?
C25B C22B C23B C24B -178.65(13) . . . . ?
C25B C22B C21B C20B 179.18(13) . . . . ?
C24C C19C C20C C21C 0.2(13) . . . . ?
C24C C23C C22C C21C -0.6(9) . . . . ?
C24C C23C C22C C25C 177.9(7) . . . . ?
C33A C28A C27A C26A -168.30(17) . . . . ?
C25 C22 C21 C20 -179.73(14) . . . . ?
C25 C22 C23 C24 179.18(15) . . . . ?
C25A C22A C23A C24A -178.2(8) . . . . ?
C25A C22A C21A C20A 177.6(12) . . . . ?
C25A C22A C1A C4 -177.8(3) . . . . ?
C25A C22A C1B C1 178.2(2) . . . . ?
C20A C19A C24A C23A 2.1(15) . . . . ?
C24A C19A C20A C21A -2.7(19) . . . . ?
C23A C22A C21A C20A 1.1(19) . . . . ?
C21A C22A C23A C24A -1.8(15) . . . . ?
C16D C15C C26C C27C 171.0(7) . . . . ?
C16D C19D C20D C21D 173.1(17) . . . . ?
C16D C19D C24D C23D -173.6(18) . . . . ?
C19D C20D C21D C22D 1(3) . . . . ?
C19D C24D C23D C22D 0(3) . . . . ?
C20D C19D C24D C23D 4(3) . . . . ?
C20D C21D C22D C23D 3(2) . . . . ?
C20D C21D C22D C25D -177.8(17) . . . . ?
C24D C19D C20D C21D -5(3) . . . . ?
C24D C23D C22D C21D -3(2) . . . . ?
C24D C23D C22D C25D 177.1(18) . . . . ?
C1 C19A C4 C1A -2.1(5) . . . . ?
C4 C19A C1 C1B 2.4(4) . . . . ?
C1A C22A C1B C1 -3.1(4) . . . . ?
C1B C22A C1A C4 3.5(5) . . . . ?

loop_
_exptl_oxdiff_crystal_face_indexfrac_h
_exptl_oxdiff_crystal_face_indexfrac_k
_exptl_oxdiff_crystal_face_indexfrac_l
_exptl_oxdiff_crystal_face_x
_exptl_oxdiff_crystal_face_y
_exptl_oxdiff_crystal_face_z
-4.3483 -4.9952 4.3663 0.4639 -0.1617 -0.8710
-0.0411 9.4890 12.2400 0.7409 -0.2630 0.6179
1.1810 15.1208 -10.5828 -0.3304 -0.6977 0.6356
-2.9134 6.0067 -14.9286 -0.3663 -0.7671 -0.5267
-3.6556 -5.1136 -6.7451 -0.1146 -0.2356 -0.9651
0.0240 -14.6823 13.9880 0.4021 0.8471 -0.3475
0.0399 10.6133 10.7868 0.6856 -0.3246 0.6516
-4.4940 -3.1618 4.7922 0.5270 -0.2528 -0.8114
-0.1441 -10.6628 -10.6514 -0.6719 0.3180 -0.6689
0.0292 -10.5307 18.5037 0.6851 0.7230 -0.0889
-1.4326 -12.8083 14.9767 0.5963 0.6280 -0.5000
-3.4447 -6.4457 -6.4314 -0.1395 -0.1504 -0.9787
-2.5029 1.8060 -15.9833 -0.5206 -0.5517 -0.6516
0.3311 11.2775 -17.9576 -0.6752 -0.7123 0.1919
0.1656 -9.3835 -12.4132 -0.7571 0.2687 -0.5955
-4.3789 -4.5357 5.0301 0.5054 -0.1765 -0.8446
-2.7387 14.0522 -3.7109 0.2847 -0.9574 0.0488
4.2981 4.8986 -6.3367 -0.5541 0.1344 0.8215
3.3449 9.8705 -9.6416 -0.5481 -0.2296 0.8043

loop_
_smtbx_masks_void_nr
_smtbx_masks_void_average_x
_smtbx_masks_void_average_y
_smtbx_masks_void_average_z
_smtbx_masks_void_volume
_smtbx_masks_void_count_electrons
_smtbx_masks_void_content
1 0.500 0.000 0.000 231.8 58.4 ?
2 0.379 0.756 0.253 26.8 0.8 ?
3 0.621 0.244 0.747 26.8 0.8 ?
